data_1558739
loop_
_publ_author_name
'Kephart, Jonathan'
'Romero, Catherine G.'
'Tseng, Chun-Chih'
'Anderton, Kevin J.'
'Yankowitz, Matthew'
'Kaminsky, Werner'
'Velian, Alexandra'

_publ_section_title
;
 Hierarchical Nanosheets Built from Superatomic Clusters: Properties,
 Exfoliation and Single-Crystal-to-Single-Crystal Intercalation
;
_journal_name_full 'Chemical Science'
_journal_paper_doi 10.1039/D0SC03506H
_journal_year 2020
_chemical_formula_moiety 'C132 H120 Co9 N9 P6 Se8, 2(C6 N4), 4(C7 H8)'
_chemical_formula_sum 'C172 H152 Co9 N17 P6 Se8'
_chemical_formula_weight 3804.97
_chemical_properties_physical Air-sensitive
_space_group_IT_number 14
_space_group_name_Hall '-P 2yn'
_space_group_name_H-M_alt 'P 1 21/n 1'
_symmetry_cell_setting monoclinic
_symmetry_Int_Tables_number 14
_symmetry_space_group_name_Hall '-P 2yn'
_symmetry_space_group_name_H-M 'P 1 21/n 1'
_atom_sites_solution_hydrogens mixed
_atom_sites_solution_primary direct
_atom_sites_solution_secondary direct
_audit_conform_dict_location ftp://ftp.iucr.org/pub/cif_core.dic
_audit_conform_dict_name cif_core.dic
_audit_conform_dict_version 2.4.3
_audit_creation_date 2019-10-18T14:08:31-00:00
_audit_creation_method 'WinGX routine CIF_UPDATE'
_audit_update_record
;
2020-06-24 deposited with the CCDC.	2020-08-03 downloaded from the CCDC.
;
_cell_angle_alpha 90
_cell_angle_beta 92.434(3)
_cell_angle_gamma 90
_cell_formula_units_Z 4
_cell_length_a 19.2673(10)
_cell_length_b 23.5145(10)
_cell_length_c 35.6971(18)
_cell_measurement_reflns_used 8980
_cell_measurement_temperature 100(2)
_cell_measurement_theta_max 20.4
_cell_measurement_theta_min 2.16
_cell_measurement_wavelength 0.71073
_cell_volume 16158.4(14)
_computing_cell_refinement 'SAINT V8.34A integration software'
_computing_data_collection 'Bruker APEX2 software'
_computing_data_reduction 'SORTAV (Blessing, 1995)'
_computing_molecular_graphics 'ORTEP-3 for Windows (Farrugia, 2012)'
_computing_publication_material 'WinGX publication routines (Farrugia, 2012)'
_computing_structure_refinement 'SHELXL-2014/7 (Sheldrick, 2014)'
_computing_structure_solution 'SIR-92 (Altomare et al., 1994)'
_diffrn_ambient_temperature 100(2)
_diffrn_detector 'APEX-II CCD'
_diffrn_measured_fraction_theta_full 0.999
_diffrn_measured_fraction_theta_max 0.975
_diffrn_measurement_device '\k-geometry diffractometer'
_diffrn_measurement_device_type 'Bruker APEX-II'
_diffrn_measurement_method '\f or \w oscillation scans'
_diffrn_orient_matrix_UB_11 0.051015
_diffrn_orient_matrix_UB_12 0.00112
_diffrn_orient_matrix_UB_13 0.006427
_diffrn_orient_matrix_UB_21 -0.009211
_diffrn_orient_matrix_UB_22 0.020217
_diffrn_orient_matrix_UB_23 0.023941
_diffrn_orient_matrix_UB_31 -0.003467
_diffrn_orient_matrix_UB_32 -0.0374
_diffrn_orient_matrix_UB_33 0.013108
_diffrn_radiation_monochromator graphite
_diffrn_radiation_probe x-ray
_diffrn_radiation_type MoK\a
_diffrn_radiation_wavelength 0.71073
_diffrn_reflns_av_R_equivalents 0.1691
_diffrn_reflns_av_unetI/netI 0.2435
_diffrn_reflns_Laue_measured_fraction_full 0.999
_diffrn_reflns_Laue_measured_fraction_max 0.975
_diffrn_reflns_limit_h_max 22
_diffrn_reflns_limit_h_min -22
_diffrn_reflns_limit_k_max 27
_diffrn_reflns_limit_k_min -27
_diffrn_reflns_limit_l_max 42
_diffrn_reflns_limit_l_min -42
_diffrn_reflns_number 56717
_diffrn_reflns_point_group_measured_fraction_full 0.999
_diffrn_reflns_point_group_measured_fraction_max 0.975
_diffrn_reflns_theta_full 25
_diffrn_reflns_theta_max 25.027
_diffrn_reflns_theta_min 1.367
_diffrn_source 'sealed x-ray tube'
_diffrn_standards_number 0
_exptl_absorpt_coefficient_mu 2.818
_exptl_absorpt_correction_T_max 0.745
_exptl_absorpt_correction_T_min 0.617
_exptl_absorpt_correction_type multi-scan
_exptl_absorpt_process_details
;
SADABS-2012/1 - Bruker AXS area detector scaling and absorption correction
;
_exptl_crystal_colour black
_exptl_crystal_density_diffrn 1.564
_exptl_crystal_density_method 'not measured'
_exptl_crystal_description prism
_exptl_crystal_F_000 7632
_exptl_crystal_size_max 0.15
_exptl_crystal_size_mid 0.08
_exptl_crystal_size_min 0.07
_refine_diff_density_max 2.381
_refine_diff_density_min -1.674
_refine_diff_density_rms 0.217
_refine_ls_extinction_method none
_refine_ls_goodness_of_fit_ref 1.087
_refine_ls_hydrogen_treatment constr
_refine_ls_matrix_type full
_refine_ls_number_constraints 0
_refine_ls_number_parameters 1546
_refine_ls_number_reflns 28523
_refine_ls_number_restraints 1577
_refine_ls_restrained_S_all 1.064
_refine_ls_R_factor_all 0.3094
_refine_ls_R_factor_gt 0.1854
_refine_ls_shift/su_max 0.002
_refine_ls_shift/su_mean 0
_refine_ls_structure_factor_coef Fsqd
_refine_ls_weighting_details 'w=1/[\s^2^(Fo^2^)+(0.0006P)^2^+1160.1517P] where P=(Fo^2^+2Fc^2^)/3'
_refine_ls_weighting_scheme calc
_refine_ls_wR_factor_gt 0.3438
_refine_ls_wR_factor_ref 0.3969
_reflns_Friedel_coverage 0
_reflns_number_gt 13042
_reflns_number_total 28523
_reflns_threshold_expression 'I > 2\s(I)'
_cod_data_source_file d0sc03506h2.cif
_cod_data_source_block shelx
_cod_original_sg_symbol_H-M 'P 21/n'
_cod_database_code 1558739
_shelx_estimated_absorpt_t_min 0.677
_shelx_estimated_absorpt_t_max 0.827

loop_
_symmetry_equiv_pos_as_xyz
'x, y, z'
'-x+1/2, y+1/2, -z+1/2'
'-x, -y, -z'
'x-1/2, -y-1/2, z-1/2'

loop_
_atom_site_label
_atom_site_type_symbol
_atom_site_fract_x
_atom_site_fract_y
_atom_site_fract_z
_atom_site_U_iso_or_equiv
_atom_site_adp_type
_atom_site_occupancy
_atom_site_site_symmetry_order
_atom_site_calc_flag
_atom_site_refinement_flags_posn
_atom_site_refinement_flags_adp
_atom_site_refinement_flags_occupancy
_atom_site_disorder_assembly
_atom_site_disorder_group
C1 C 0.2754(9) 0.3451(8) 0.6704(6) 0.051(8) Uani 1 1 d G U . . .
C2 C 0.2591(10) 0.3772(8) 0.7016(5) 0.051(8) Uani 1 1 d G U . . .
H2 H 0.2952 0.3942 0.7167 0.061 Uiso 1 1 calc R U . . .
C3 C 0.1902(11) 0.3845(8) 0.7105(5) 0.069(10) Uani 1 1 d G U . . .
H3 H 0.1791 0.4064 0.7318 0.082 Uiso 1 1 calc R U . . .
C4 C 0.1375(8) 0.3596(10) 0.6883(7) 0.072(10) Uani 1 1 d G U . . .
H4 H 0.0904 0.3645 0.6944 0.086 Uiso 1 1 calc R U . . .
C5 C 0.1538(10) 0.3275(10) 0.6572(6) 0.088(12) Uani 1 1 d G U . . .
H5 H 0.1178 0.3105 0.642 0.106 Uiso 1 1 calc R U . . .
C6 C 0.2227(12) 0.3203(8) 0.6482(5) 0.078(11) Uani 1 1 d G U . . .
H6 H 0.2338 0.2983 0.627 0.094 Uiso 1 1 calc R U . . .
C7 C 0.3690(10) 0.2993(7) 0.6168(4) 0.053(8) Uani 1 1 d G U . . .
C8 C 0.3390(10) 0.2458(7) 0.6126(4) 0.041(7) Uani 1 1 d G U . . .
H8 H 0.3135 0.23 0.6322 0.049 Uiso 1 1 calc R U . . .
C9 C 0.3461(11) 0.2156(6) 0.5795(5) 0.067(9) Uani 1 1 d G U . . .
H9 H 0.3256 0.179 0.5766 0.08 Uiso 1 1 calc R U . . .
C10 C 0.3834(12) 0.2388(8) 0.5507(4) 0.073(10) Uani 1 1 d G U . . .
H10 H 0.3883 0.2181 0.5281 0.088 Uiso 1 1 calc R U . . .
C11 C 0.4134(11) 0.2922(8) 0.5550(5) 0.072(10) Uani 1 1 d G U . . .
H11 H 0.4389 0.3081 0.5353 0.087 Uiso 1 1 calc R U . . .
C12 C 0.4063(10) 0.3225(6) 0.5880(5) 0.062(9) Uani 1 1 d G U . . .
H12 H 0.4269 0.359 0.5909 0.074 Uiso 1 1 calc R U . . .
C13 C 0.3588(10) 0.4453(6) 0.6334(5) 0.045(7) Uani 1 1 d DG U . . .
C14 C 0.3123(11) 0.4350(6) 0.6033(6) 0.058(8) Uani 1 1 d DG U . . .
H14 H 0.2989 0.3971 0.5972 0.07 Uiso 1 1 calc R U . . .
C15 C 0.2855(10) 0.4801(9) 0.5821(5) 0.083(11) Uani 1 1 d DG U . . .
H15 H 0.2537 0.4731 0.5615 0.099 Uiso 1 1 calc R U . . .
C16 C 0.3051(12) 0.5355(7) 0.5910(6) 0.086(12) Uani 1 1 d DG U . . .
C17 C 0.3516(11) 0.5459(6) 0.6210(6) 0.073(10) Uani 1 1 d DG U . . .
H17 H 0.365 0.5837 0.6271 0.087 Uiso 1 1 calc R U . . .
C18 C 0.3784(9) 0.5007(7) 0.6422(5) 0.048(7) Uani 1 1 d DG U . . .
H18 H 0.4102 0.5078 0.6628 0.058 Uiso 1 1 calc R U . . .
C19 C 0.278(2) 0.5841(14) 0.5669(11) 0.125(17) Uani 1 1 d D U . . .
H19A H 0.3174 0.6059 0.5577 0.187 Uiso 1 1 d R U . . .
H19B H 0.2492 0.609 0.5817 0.187 Uiso 1 1 d R U . . .
H19C H 0.2504 0.569 0.5455 0.187 Uiso 1 1 d R U . . .
C20 C 0.6750(10) 0.4141(9) 0.7247(7) 0.060(9) Uani 1 1 d G U . . .
C21 C 0.6872(12) 0.4189(9) 0.6868(6) 0.068(10) Uani 1 1 d G U . . .
H21 H 0.652 0.4335 0.6699 0.082 Uiso 1 1 calc R U . . .
C22 C 0.7509(15) 0.4025(11) 0.6734(6) 0.108(14) Uani 1 1 d G U . . .
H22 H 0.7593 0.4058 0.6475 0.13 Uiso 1 1 calc R U . . .
C23 C 0.8024(11) 0.3812(12) 0.6981(9) 0.121(16) Uani 1 1 d G U . . .
H23 H 0.8459 0.37 0.6889 0.146 Uiso 1 1 calc R U . . .
C24 C 0.7901(12) 0.3764(11) 0.7360(8) 0.116(16) Uani 1 1 d G U . . .
H24 H 0.8253 0.3619 0.7529 0.139 Uiso 1 1 calc R U . . .
C25 C 0.7264(14) 0.3928(10) 0.7494(5) 0.084(11) Uani 1 1 d G U . . .
H25 H 0.7181 0.3895 0.7753 0.101 Uiso 1 1 calc R U . . .
C26 C 0.5970(13) 0.4660(8) 0.7826(6) 0.058(8) Uani 1 1 d G U . . .
C27 C 0.5411(10) 0.4716(9) 0.8057(7) 0.086(11) Uani 1 1 d G U . . .
H27 H 0.5005 0.4492 0.8013 0.103 Uiso 1 1 calc R U . . .
C28 C 0.5445(12) 0.5100(11) 0.8354(7) 0.099(13) Uani 1 1 d G U . . .
H28 H 0.5063 0.5139 0.8512 0.118 Uiso 1 1 calc R U . . .
C29 C 0.6039(15) 0.5428(10) 0.8419(6) 0.098(13) Uani 1 1 d G U . . .
H29 H 0.6062 0.569 0.8622 0.118 Uiso 1 1 calc R U . . .
C30 C 0.6597(12) 0.5372(10) 0.8188(7) 0.105(14) Uani 1 1 d G U . . .
H30 H 0.7003 0.5596 0.8233 0.126 Uiso 1 1 calc R U . . .
C31 C 0.6563(11) 0.4988(10) 0.7892(6) 0.075(10) Uani 1 1 d G U . . .
H31 H 0.6945 0.4949 0.7734 0.09 Uiso 1 1 calc R U . . .
C32 C 0.539(2) 0.5143(12) 0.7085(12) 0.054(12) Uani 0.52(2) 1 d G U P A 1
C33 C 0.4788(19) 0.5357(15) 0.7232(11) 0.041(10) Uani 0.52(2) 1 d G U P A 1
H33 H 0.4451 0.5104 0.7324 0.049 Uiso 0.52(2) 1 calc R U P A 1
C34 C 0.468(2) 0.5940(16) 0.7244(13) 0.090(17) Uani 0.52(2) 1 d G U P A 1
H34 H 0.4265 0.6087 0.7344 0.108 Uiso 0.52(2) 1 calc R U P A 1
C35 C 0.517(2) 0.6311(12) 0.7110(14) 0.059(13) Uani 0.52(2) 1 d G U P A 1
C36 C 0.578(2) 0.6097(16) 0.6963(13) 0.09(2) Uani 0.52(2) 1 d G U P A 1
H36 H 0.6114 0.635 0.6871 0.111 Uiso 0.52(2) 1 calc R U P A 1
C37 C 0.5886(19) 0.5513(18) 0.6951(12) 0.078(16) Uani 0.52(2) 1 d G U P A 1
H37 H 0.6299 0.5367 0.6851 0.093 Uiso 0.52(2) 1 calc R U P A 1
C38 C 0.503(4) 0.698(3) 0.712(2) 0.092(17) Uani 0.52(2) 1 d . U P A 1
H38A H 0.456 0.7059 0.7012 0.138 Uiso 0.52(2) 1 d R U P A 1
H38B H 0.5371 0.718 0.6974 0.138 Uiso 0.52(2) 1 d R U P A 1
H38C H 0.5059 0.7115 0.738 0.138 Uiso 0.52(2) 1 d R U P A 1
C39 C 0.3427(11) 0.3775(6) 0.8330(6) 0.056(8) Uani 1 1 d G U . . .
C40 C 0.3782(10) 0.4178(9) 0.8549(5) 0.066(9) Uani 1 1 d G U . . .
H40 H 0.41 0.4061 0.8744 0.079 Uiso 1 1 calc R U . . .
C41 C 0.3670(11) 0.4754(8) 0.8482(6) 0.081(11) Uani 1 1 d G U . . .
H41 H 0.3913 0.503 0.8632 0.097 Uiso 1 1 calc R U . . .
C42 C 0.3204(12) 0.4927(6) 0.8197(6) 0.079(11) Uani 1 1 d G U . . .
H42 H 0.3128 0.532 0.8151 0.095 Uiso 1 1 calc R U . . .
C43 C 0.2849(10) 0.4523(8) 0.7978(5) 0.058(8) Uani 1 1 d G U . . .
H43 H 0.2531 0.4641 0.7783 0.069 Uiso 1 1 calc R U . . .
C44 C 0.2961(10) 0.3947(7) 0.8045(5) 0.052(8) Uani 1 1 d G U . . .
H44 H 0.2718 0.3672 0.7895 0.063 Uiso 1 1 calc R U . . .
C45 C 0.2859(9) 0.2666(8) 0.8375(5) 0.055(8) Uani 1 1 d G U . . .
C46 C 0.2763(10) 0.2109(8) 0.8252(5) 0.055(8) Uani 1 1 d G U . . .
H46 H 0.3131 0.1913 0.814 0.066 Uiso 1 1 calc R U . . .
C47 C 0.2128(11) 0.1841(7) 0.8293(6) 0.076(10) Uani 1 1 d G U . . .
H47 H 0.2062 0.1461 0.8209 0.091 Uiso 1 1 calc R U . . .
C48 C 0.1589(9) 0.2129(10) 0.8457(6) 0.082(11) Uani 1 1 d G U . . .
H48 H 0.1155 0.1945 0.8485 0.099 Uiso 1 1 calc R U . . .
C49 C 0.1685(9) 0.2685(9) 0.8580(6) 0.082(11) Uani 1 1 d G U . . .
H49 H 0.1316 0.2882 0.8693 0.098 Uiso 1 1 calc R U . . .
C50 C 0.2320(11) 0.2954(7) 0.8539(6) 0.060(9) Uani 1 1 d G U . . .
H50 H 0.2385 0.3334 0.8624 0.073 Uiso 1 1 calc R U . . .
C51 C 0.3737(15) 0.2705(14) 0.9075(7) 0.109(10) Uani 1 1 d G U . . .
C52 C 0.3748(15) 0.2131(12) 0.9167(8) 0.118(10) Uani 1 1 d G U . . .
H52 H 0.3967 0.1866 0.9009 0.141 Uiso 1 1 calc R U . . .
C53 C 0.3438(17) 0.1944(10) 0.9489(9) 0.132(11) Uani 1 1 d G U . . .
H53 H 0.3445 0.1551 0.9552 0.158 Uiso 1 1 calc R U . . .
C54 C 0.3117(16) 0.2331(16) 0.9719(7) 0.124(11) Uani 1 1 d G U . . .
C55 C 0.3106(15) 0.2906(14) 0.9627(8) 0.137(11) Uani 1 1 d G U . . .
H55 H 0.2886 0.3171 0.9785 0.164 Uiso 1 1 calc R U . . .
C56 C 0.3416(16) 0.3093(10) 0.9305(9) 0.121(11) Uani 1 1 d G U . . .
H56 H 0.3408 0.3485 0.9242 0.146 Uiso 1 1 calc R U . . .
C57 C 0.283(3) 0.207(3) 1.0095(14) 0.167(18) Uani 1 1 d . U . . .
H57A H 0.3208 0.1868 1.023 0.25 Uiso 1 1 d R U . . .
H57B H 0.2449 0.1813 1.0034 0.25 Uiso 1 1 d R U . . .
H57C H 0.2669 0.2383 1.0253 0.25 Uiso 1 1 d R U . . .
C58 C 0.6234(14) 0.1298(7) 0.8425(7) 0.086(11) Uani 1 1 d G U . . .
C59 C 0.6764(11) 0.1020(9) 0.8246(7) 0.094(12) Uani 1 1 d G U . . .
H59 H 0.7146 0.123 0.8159 0.113 Uiso 1 1 calc DR U . . .
C60 C 0.6734(12) 0.0434(9) 0.8195(7) 0.096(13) Uani 1 1 d G U . . .
H60 H 0.7096 0.0244 0.8073 0.115 Uiso 1 1 calc R U . . .
C61 C 0.6174(14) 0.0127(7) 0.8323(7) 0.103(14) Uani 1 1 d G U . . .
H61 H 0.6154 -0.0273 0.8288 0.123 Uiso 1 1 calc R U . . .
C62 C 0.5645(11) 0.0406(10) 0.8502(7) 0.094(13) Uani 1 1 d G U . . .
H62 H 0.5262 0.0196 0.8589 0.112 Uiso 1 1 calc R U . . .
C63 C 0.5675(11) 0.0991(10) 0.8553(6) 0.075(10) Uani 1 1 d G U . . .
H63 H 0.5312 0.1182 0.8675 0.09 Uiso 1 1 calc R U . . .
C64 C 0.6993(14) 0.2428(14) 0.8423(10) 0.122(11) Uani 1 1 d G U . . .
C65 C 0.7425(19) 0.2308(9) 0.8131(7) 0.135(12) Uani 1 1 d G U . . .
H65 H 0.7278 0.2048 0.794 0.162 Uiso 1 1 calc DR U . . .
C66 C 0.8072(17) 0.2568(13) 0.8119(9) 0.148(13) Uani 1 1 d G U . . .
H66 H 0.8367 0.2485 0.7919 0.178 Uiso 1 1 calc R U . . .
C67 C 0.8287(15) 0.2948(15) 0.8398(11) 0.159(13) Uani 1 1 d G U . . .
H67 H 0.8729 0.3125 0.839 0.191 Uiso 1 1 calc R U . . .
C68 C 0.785(2) 0.3068(13) 0.8690(9) 0.166(14) Uani 1 1 d G U . . .
H68 H 0.8002 0.3328 0.8882 0.199 Uiso 1 1 calc R U . . .
C69 C 0.7208(19) 0.2808(15) 0.8703(9) 0.159(13) Uani 1 1 d G U . . .
H69 H 0.6913 0.2891 0.8902 0.191 Uiso 1 1 calc R U . . .
C70 C 0.5843(19) 0.2007(9) 0.9127(7) 0.048(10) Uani 0.56(2) 1 d G U P B 1
C71 C 0.6462(17) 0.1733(14) 0.9229(9) 0.074(15) Uani 0.56(2) 1 d G U P B 1
H71 H 0.6833 0.1731 0.9062 0.089 Uiso 0.56(2) 1 calc R U P B 1
C72 C 0.6536(17) 0.1460(14) 0.9573(10) 0.057(12) Uani 0.56(2) 1 d G U P B 1
H72 H 0.6959 0.1272 0.9643 0.068 Uiso 0.56(2) 1 calc R U P B 1
C73 C 0.599(2) 0.1462(12) 0.9817(8) 0.072(14) Uani 0.56(2) 1 d G U P B 1
C74 C 0.5373(18) 0.1737(15) 0.9716(10) 0.064(13) Uani 0.56(2) 1 d G U P B 1
H74 H 0.5002 0.1738 0.9882 0.077 Uiso 0.56(2) 1 calc R U P B 1
C75 C 0.5299(16) 0.2010(13) 0.9371(10) 0.068(14) Uani 0.56(2) 1 d G U P B 1
H75 H 0.4876 0.2197 0.9302 0.082 Uiso 0.56(2) 1 calc R U P B 1
C76 C 0.607(4) 0.116(2) 1.0193(18) 0.11(2) Uani 0.56(2) 1 d . U P B 1
H76A H 0.6117 0.145 1.0393 0.17 Uiso 0.56(2) 1 d R U P B 1
H76B H 0.6488 0.0925 1.0198 0.17 Uiso 0.56(2) 1 d R U P B 1
H76C H 0.5662 0.0929 1.0231 0.17 Uiso 0.56(2) 1 d R U P B 1
C77 C 0.3547(10) 0.0714(7) 0.7642(4) 0.048(7) Uani 1 1 d G U . . .
C78 C 0.4011(8) 0.0542(8) 0.7928(6) 0.050(8) Uani 1 1 d G U . . .
H78 H 0.4494 0.0609 0.7909 0.06 Uiso 1 1 calc R U . . .
C79 C 0.3768(10) 0.0272(8) 0.8243(5) 0.077(11) Uani 1 1 d G U . . .
H79 H 0.4085 0.0155 0.8439 0.093 Uiso 1 1 calc R U . . .
C80 C 0.3060(11) 0.0174(8) 0.8272(5) 0.067(9) Uani 1 1 d G U . . .
H80 H 0.2894 -0.0011 0.8487 0.081 Uiso 1 1 calc R U . . .
C81 C 0.2597(8) 0.0345(9) 0.7985(6) 0.073(10) Uani 1 1 d G U . . .
H81 H 0.2113 0.0278 0.8004 0.087 Uiso 1 1 calc R U . . .
C82 C 0.2840(10) 0.0615(8) 0.7670(5) 0.055(8) Uani 1 1 d G U . . .
H82 H 0.2523 0.0732 0.7474 0.066 Uiso 1 1 calc R U . . .
C83 C 0.3114(10) 0.1194(8) 0.6922(5) 0.053(8) Uani 1 1 d G U . . .
C84 C 0.2537(12) 0.1514(8) 0.7009(5) 0.075(10) Uani 1 1 d G U . . .
H84 H 0.2509 0.1676 0.7252 0.09 Uiso 1 1 calc R U . . .
C85 C 0.2001(10) 0.1597(9) 0.6742(7) 0.070(10) Uani 1 1 d G U . . .
H85 H 0.1606 0.1816 0.6802 0.084 Uiso 1 1 calc R U . . .
C86 C 0.2042(10) 0.1360(10) 0.6387(6) 0.079(11) Uani 1 1 d G U . . .
H86 H 0.1675 0.1417 0.6204 0.095 Uiso 1 1 calc R U . . .
C87 C 0.2619(12) 0.1040(9) 0.6299(5) 0.078(11) Uani 1 1 d G U . . .
H87 H 0.2647 0.0878 0.6056 0.094 Uiso 1 1 calc R U . . .
C88 C 0.3155(9) 0.0957(8) 0.6566(6) 0.054(8) Uani 1 1 d G U . . .
H88 H 0.355 0.0738 0.6506 0.065 Uiso 1 1 calc R U . . .
C89 C 0.4477(10) 0.0080(5) 0.7118(5) 0.041(7) Uani 1 1 d G U . . .
C90 C 0.5072(9) -0.0144(7) 0.7295(5) 0.055(8) Uani 1 1 d G U . . .
H90 H 0.5427 0.0103 0.7391 0.067 Uiso 1 1 calc R U . . .
C91 C 0.5148(8) -0.0730(7) 0.7332(5) 0.057(8) Uani 1 1 d G U . . .
H91 H 0.5554 -0.0883 0.7454 0.069 Uiso 1 1 calc R U . . .
C92 C 0.4628(10) -0.1091(5) 0.7192(5) 0.049(7) Uani 1 1 d G U . . .
C93 C 0.4033(9) -0.0867(6) 0.7015(5) 0.048(7) Uani 1 1 d G U . . .
H93 H 0.3678 -0.1114 0.6919 0.058 Uiso 1 1 calc R U . . .
C94 C 0.3957(8) -0.0282(7) 0.6977(5) 0.052(8) Uani 1 1 d G U . . .
H94 H 0.3551 -0.0129 0.6856 0.063 Uiso 1 1 calc R U . . .
C95 C 0.471(2) -0.1737(12) 0.7243(10) 0.088(11) Uani 1 1 d . U . . .
H95A H 0.497 -0.1814 0.748 0.132 Uiso 1 1 d R U . . .
H95B H 0.4968 -0.1893 0.7035 0.132 Uiso 1 1 d R U . . .
H95C H 0.4253 -0.1915 0.7247 0.132 Uiso 1 1 d R U . . .
C96 C 0.6328(10) 0.2307(7) 0.6288(5) 0.031(6) Uani 1 1 d G U . . .
C97 C 0.5966(11) 0.2079(7) 0.5979(6) 0.087(11) Uani 1 1 d G U . . .
H97 H 0.5735 0.1724 0.5998 0.104 Uiso 1 1 calc R U . . .
C98 C 0.5942(12) 0.2371(11) 0.5640(5) 0.100(13) Uani 1 1 d G U . . .
H98 H 0.5694 0.2215 0.5428 0.119 Uiso 1 1 calc R U . . .
C99 C 0.6279(13) 0.2891(10) 0.5610(5) 0.098(13) Uani 1 1 d G U . . .
H99 H 0.6263 0.309 0.5379 0.118 Uiso 1 1 calc R U . . .
C100 C 0.6641(12) 0.3118(7) 0.5920(7) 0.079(10) Uani 1 1 d G U . . .
H100 H 0.6872 0.3473 0.5901 0.094 Uiso 1 1 calc R U . . .
C101 C 0.6666(10) 0.2827(8) 0.6259(5) 0.076(10) Uani 1 1 d G U . . .
H101 H 0.6913 0.2982 0.6471 0.091 Uiso 1 1 calc R U . . .
C102 C 0.7199(10) 0.1827(9) 0.6888(6) 0.065(9) Uani 1 1 d G U . . .
C103 C 0.7751(14) 0.2076(9) 0.6711(6) 0.076(10) Uani 1 1 d G U . . .
H103 H 0.767 0.2285 0.6486 0.091 Uiso 1 1 calc R U . . .
C104 C 0.8424(11) 0.2019(11) 0.6864(7) 0.124(17) Uani 1 1 d G U . . .
H104 H 0.8801 0.2189 0.6743 0.148 Uiso 1 1 calc R U . . .
C105 C 0.8543(11) 0.1712(11) 0.7193(7) 0.087(12) Uani 1 1 d G U . . .
H105 H 0.9003 0.1673 0.7297 0.104 Uiso 1 1 calc R U . . .
C106 C 0.7991(14) 0.1464(10) 0.7370(6) 0.105(14) Uani 1 1 d G U . . .
H106 H 0.8073 0.1254 0.7595 0.126 Uiso 1 1 calc R U . . .
C107 C 0.7319(12) 0.1521(10) 0.7218(6) 0.080(11) Uani 1 1 d G U . . .
H107 H 0.6941 0.1351 0.7339 0.096 Uiso 1 1 calc R U . . .
C108 C 0.6480(11) 0.0821(8) 0.6489(6) 0.073(10) Uani 1 1 d G U . . .
C109 C 0.6443(12) 0.0275(10) 0.6637(6) 0.083(11) Uani 1 1 d G U . . .
H109 H 0.6143 0.0199 0.6835 0.1 Uiso 1 1 calc R U . . .
C110 C 0.6846(14) -0.0158(7) 0.6495(7) 0.122(16) Uani 1 1 d G U . . .
H110 H 0.6821 -0.0531 0.6596 0.146 Uiso 1 1 calc R U . . .
C111 C 0.7286(13) -0.0046(9) 0.6205(8) 0.093(12) Uani 1 1 d G U . . .
C112 C 0.7322(11) 0.0500(10) 0.6057(6) 0.089(12) Uani 1 1 d G U . . .
H112 H 0.7622 0.0577 0.5859 0.107 Uiso 1 1 calc R U . . .
C113 C 0.6919(12) 0.0933(8) 0.6199(6) 0.059(9) Uani 1 1 d G U . . .
H113 H 0.6944 0.1306 0.6098 0.071 Uiso 1 1 calc R U . . .
C114 C 0.778(3) -0.055(2) 0.6068(15) 0.15(2) Uani 1 1 d . U . . .
H11A H 0.7639 -0.0654 0.581 0.229 Uiso 1 1 d R U . . .
H11B H 0.7734 -0.0878 0.6232 0.229 Uiso 1 1 d R U . . .
H11C H 0.8261 -0.0417 0.6077 0.229 Uiso 1 1 d R U . . .
N7 N 0.5329(14) 0.4531(9) 0.6226(6) 0.061(7) Uani 1 1 d D U . . .
C115 C 0.5462(16) 0.4143(10) 0.5955(7) 0.056(8) Uani 1 1 d D U . . .
H115 H 0.5527 0.3755 0.602 0.068 Uiso 1 1 calc R U . . .
C116 C 0.5503(18) 0.4318(11) 0.5576(7) 0.076(10) Uani 1 1 d D U . . .
H116 H 0.5599 0.4046 0.5388 0.091 Uiso 1 1 calc R U . . .
C117 C 0.5407(18) 0.4863(11) 0.5482(7) 0.067(9) Uani 1 1 d D U . . .
C118 C 0.5324(19) 0.5257(12) 0.5767(8) 0.083(11) Uani 1 1 d D U . . .
H118 H 0.53 0.5651 0.571 0.099 Uiso 1 1 calc R U . . .
C119 C 0.5275(17) 0.5073(11) 0.6137(8) 0.067(9) Uani 1 1 d D U . . .
H119 H 0.5201 0.5345 0.6328 0.081 Uiso 1 1 calc R U . . .
C120 C 0.5357(17) 0.5049(14) 0.5076(7) 0.081(11) Uani 1 1 d D U . . .
H12A H 0.5474 0.5458 0.5057 0.098 Uiso 1 1 calc R U . . .
H12B H 0.569 0.483 0.4929 0.098 Uiso 1 1 calc R U . . .
N8 N 0.5308(17) 0.3501(11) 0.9191(8) 0.086(9) Uani 1 1 d D U . . .
C121 C 0.549(2) 0.4033(14) 0.9074(9) 0.108(14) Uani 1 1 d D U . . .
H121 H 0.5549 0.4107 0.8816 0.129 Uiso 1 1 calc R U . . .
C122 C 0.559(2) 0.4474(14) 0.9345(9) 0.106(14) Uani 1 1 d D U . . .
H122 H 0.5814 0.4815 0.9278 0.128 Uiso 1 1 calc R U . . .
C123 C 0.536(2) 0.4413(13) 0.9688(9) 0.100(13) Uani 1 1 d D U . . .
C124 C 0.516(3) 0.3871(16) 0.9797(10) 0.15(2) Uani 1 1 d D U . . .
H124 H 0.5073 0.3795 1.0052 0.185 Uiso 1 1 calc R U . . .
C125 C 0.508(2) 0.3439(14) 0.9529(10) 0.124(17) Uani 1 1 d D U . . .
H125 H 0.4864 0.3093 0.9593 0.149 Uiso 1 1 calc R U . . .
C126 C 0.536(2) 0.4897(16) 0.9971(11) 0.118(16) Uani 1 1 d D U . . .
H12C H 0.5578 0.4766 1.0213 0.141 Uiso 1 1 calc R U . . .
H12D H 0.5648 0.5216 0.988 0.141 Uiso 1 1 calc R U . . .
N9 N 0.4834(13) 0.0649(8) 0.6210(5) 0.048(6) Uani 1 1 d D U . . .
C127 C 0.4972(13) 0.0084(9) 0.6153(6) 0.043(7) Uani 1 1 d D U . . .
H127 H 0.5111 -0.0152 0.6359 0.052 Uiso 1 1 calc R U . . .
C128 C 0.4908(17) -0.0149(11) 0.5786(7) 0.062(9) Uani 1 1 d D U . . .
H128 H 0.5008 -0.054 0.5748 0.074 Uiso 1 1 calc R U . . .
C129 C 0.4711(17) 0.0173(10) 0.5494(7) 0.058(8) Uani 1 1 d D U . . .
C130 C 0.4563(17) 0.0747(11) 0.5560(7) 0.069(9) Uani 1 1 d D U . . .
H130 H 0.4447 0.0995 0.5357 0.082 Uiso 1 1 calc R U . . .
C131 C 0.4587(19) 0.0949(12) 0.5928(7) 0.080(11) Uani 1 1 d D U . . .
H131 H 0.4416 0.132 0.5974 0.096 Uiso 1 1 calc R U . . .
C132 C 0.4625(17) -0.0054(13) 0.5097(7) 0.071(10) Uani 1 1 d D U . . .
H13A H 0.4247 0.015 0.4957 0.085 Uiso 1 1 calc R U . . .
H13B H 0.4513 -0.0465 0.51 0.085 Uiso 1 1 calc R U . . .
C133 C 0.5077(5) 0.2539(11) 0.4481(7) 0.079(10) Uani 1 1 d D U . . .
C134 C 0.4962(6) 0.2498(13) 0.4091(8) 0.080(11) Uani 1 1 d D U . . .
C135 C 0.5051(8) 0.2039(16) 0.4679(10) 0.125(17) Uani 1 1 d D U . . .
C136 C 0.4823(9) 0.1957(16) 0.3907(10) 0.092(13) Uani 1 1 d D U . . .
C137 C 0.4991(10) 0.3012(19) 0.3897(12) 0.123(16) Uani 1 1 d D U . . .
C138 C 0.5203(9) 0.3042(19) 0.4643(12) 0.122(16) Uani 1 1 d D U . . .
N10 N 0.5031(13) 0.1607(15) 0.4861(10) 0.144(15) Uani 1 1 d D U . . .
N11 N 0.4712(13) 0.1534(16) 0.3753(11) 0.132(14) Uani 1 1 d D U . . .
N12 N 0.5022(14) 0.3463(18) 0.3745(13) 0.162(17) Uani 1 1 d D U . . .
N13 N 0.5319(12) 0.3452(14) 0.4818(10) 0.134(14) Uani 1 1 d D U . . .
C139 C 0.345(3) 0.352(2) 0.468(2) 0.289(11) Uani 1 1 d DG U . . .
H139 H 0.3626 0.3183 0.4787 0.347 Uiso 1 1 calc R U . . .
C140 C 0.334(3) 0.355(2) 0.4289(19) 0.289(11) Uani 1 1 d DG U . . .
H140 H 0.3434 0.3234 0.4137 0.347 Uiso 1 1 calc R U . . .
C141 C 0.309(3) 0.405(3) 0.4124(12) 0.289(11) Uani 1 1 d DG U . . .
H141 H 0.3009 0.4074 0.386 0.347 Uiso 1 1 calc R U . . .
C142 C 0.295(3) 0.452(2) 0.4347(14) 0.289(11) Uani 1 1 d DG U . . .
C143 C 0.306(3) 0.449(2) 0.4733(13) 0.289(11) Uani 1 1 d DG U . . .
H143 H 0.2968 0.4811 0.4885 0.347 Uiso 1 1 calc R U . . .
C144 C 0.332(3) 0.399(3) 0.4897(12) 0.289(11) Uani 1 1 d DG U . . .
H144 H 0.3393 0.3972 0.5162 0.347 Uiso 1 1 calc R U . . .
C145 C 0.263(4) 0.505(3) 0.418(2) 0.289(11) Uani 1 1 d D U . . .
H14A H 0.2718 0.5374 0.4345 0.434 Uiso 1 1 d R U . . .
H14B H 0.2129 0.4998 0.4135 0.434 Uiso 1 1 d R U . . .
H14C H 0.284 0.5128 0.3935 0.434 Uiso 1 1 d R U . . .
C146 C 0.2176(15) 0.4493(11) 0.9016(6) 0.106(14) Uani 1 1 d DG U . . .
H146 H 0.2257 0.4643 0.8775 0.127 Uiso 1 1 calc R U . . .
C147 C 0.2627(13) 0.4625(11) 0.9318(9) 0.108(15) Uani 1 1 d DG U . . .
H147 H 0.3016 0.4864 0.9283 0.129 Uiso 1 1 calc R U . . .
C148 C 0.2508(13) 0.4406(12) 0.9671(7) 0.127(17) Uani 1 1 d DG U . . .
H148 H 0.2816 0.4496 0.9878 0.152 Uiso 1 1 calc R U . . .
C149 C 0.1939(15) 0.4056(12) 0.9723(6) 0.099(13) Uani 1 1 d DG U . . .
C150 C 0.1488(12) 0.3924(10) 0.9421(7) 0.100(13) Uani 1 1 d DG U . . .
H150 H 0.1099 0.3685 0.9456 0.12 Uiso 1 1 calc R U . . .
C151 C 0.1607(14) 0.4143(11) 0.9067(6) 0.084(11) Uani 1 1 d DG U . . .
H151 H 0.1299 0.4053 0.8861 0.1 Uiso 1 1 calc R U . . .
C152 C 0.177(2) 0.384(2) 1.0107(9) 0.141(19) Uani 1 1 d D U . . .
H15A H 0.2197 0.3687 1.0232 0.212 Uiso 1 1 d R U . . .
H15B H 0.1423 0.3539 1.0083 0.212 Uiso 1 1 d R U . . .
H15C H 0.1596 0.4153 1.0256 0.212 Uiso 1 1 d R U . . .
C153 C 0.311(2) 0.118(3) 0.4785(13) 0.289(11) Uani 1 1 d DG U . . .
H153 H 0.3498 0.102 0.4671 0.347 Uiso 1 1 calc R U . . .
C154 C 0.291(2) 0.174(3) 0.4697(12) 0.289(11) Uani 1 1 d DG U . . .
H154 H 0.3158 0.1951 0.4522 0.347 Uiso 1 1 calc R U . . .
C155 C 0.234(3) 0.1976(19) 0.4864(13) 0.289(11) Uani 1 1 d DG U . . .
H155 H 0.2198 0.2354 0.4803 0.347 Uiso 1 1 calc R U . . .
C156 C 0.197(2) 0.166(2) 0.5119(10) 0.289(11) Uani 1 1 d DG U . . .
C157 C 0.217(3) 0.111(2) 0.5207(12) 0.289(11) Uani 1 1 d DG U . . .
H157 H 0.1919 0.0894 0.5382 0.347 Uiso 1 1 calc R U . . .
C158 C 0.274(3) 0.0870(19) 0.5041(16) 0.289(11) Uani 1 1 d DG U . . .
H158 H 0.2879 0.0492 0.5101 0.347 Uiso 1 1 calc R U . . .
C159 C 0.135(3) 0.192(3) 0.5301(15) 0.289(11) Uani 1 1 d D U . . .
H15D H 0.094 0.1681 0.5245 0.434 Uiso 1 1 d R U . . .
H15E H 0.1266 0.2302 0.5203 0.434 Uiso 1 1 d R U . . .
H15F H 0.144 0.1935 0.5573 0.434 Uiso 1 1 d R U . . .
C161 C 0.922(3) 0.427(3) 0.5699(17) 0.289(11) Uani 1 1 d DG U . . .
H161 H 0.8835 0.402 0.57 0.347 Uiso 1 1 calc R U . . .
C162 C 0.984(4) 0.4113(19) 0.5883(15) 0.289(11) Uani 1 1 d DG U . . .
H162 H 0.988 0.3759 0.601 0.347 Uiso 1 1 calc R U . . .
C163 C 1.041(3) 0.448(2) 0.5881(14) 0.289(11) Uani 1 1 d DG U . . .
H163 H 1.0838 0.437 0.6007 0.347 Uiso 1 1 calc R U . . .
C164 C 1.036(2) 0.499(2) 0.5695(15) 0.289(11) Uani 1 1 d DG U . . .
C165 C 0.974(3) 0.515(2) 0.5511(14) 0.289(11) Uani 1 1 d DG U . . .
H165 H 0.9704 0.5504 0.5384 0.347 Uiso 1 1 calc R U . . .
C166 C 0.917(2) 0.479(3) 0.5513(15) 0.289(11) Uani 1 1 d DG U . . .
H166 H 0.8746 0.4893 0.5387 0.347 Uiso 1 1 calc R U . . .
C167 C 1.098(3) 0.538(3) 0.568(2) 0.289(11) Uani 1 1 d D U . . .
H16A H 1.1155 0.5461 0.5941 0.434 Uiso 1 1 d R U . . .
H16B H 1.085 0.5736 0.5558 0.434 Uiso 1 1 d R U . . .
H16C H 1.1348 0.5192 0.5547 0.434 Uiso 1 1 d R U . . .
C168 C 0.9798(12) 0.1696(10) 0.6072(5) 0.274(18) Uani 1 1 d D U . . .
C169 C 0.9164(15) 0.1809(13) 0.5877(7) 0.275(18) Uani 1 1 d D U . . .
C170 C 1.0137(17) 0.1207(14) 0.5973(8) 0.27(2) Uani 1 1 d D U . . .
C171 C 0.888(2) 0.1430(19) 0.5587(10) 0.27(2) Uani 1 1 d D U . . .
C172 C 0.883(2) 0.2307(19) 0.5981(12) 0.280(19) Uani 1 1 d D U . . .
C173 C 1.005(2) 0.2051(19) 0.6336(10) 0.28(2) Uani 1 1 d D U . . .
N14 N 1.046(2) 0.0785(15) 0.5902(11) 0.194(16) Uani 1 1 d D U . . .
N15 N 0.874(3) 0.109(2) 0.5368(12) 0.31(3) Uani 1 1 d D U . . .
N16 N 0.852(3) 0.2727(19) 0.6056(15) 0.28(3) Uani 1 1 d D U . . .
N17 N 1.032(3) 0.233(2) 0.6571(10) 0.31(3) Uani 1 1 d D U . . .
N1 N 0.4015(12) 0.4050(8) 0.6552(6) 0.042(6) Uani 1 1 d . U . . .
N2 N 0.5383(16) 0.4558(11) 0.7126(8) 0.075(8) Uani 1 1 d . U . . .
N3 N 0.4091(13) 0.2882(10) 0.8737(6) 0.057(7) Uani 1 1 d . U . . .
N4 N 0.5796(13) 0.2252(9) 0.8809(7) 0.060(7) Uani 1 1 d . U . . .
N5 N 0.4507(11) 0.0681(7) 0.7055(6) 0.036(5) Uani 1 1 d . U . . .
N6 N 0.6035(12) 0.1236(9) 0.6646(6) 0.052(6) Uani 1 1 d . U . . .
P1 P 0.3661(5) 0.3371(3) 0.6613(2) 0.050(2) Uani 1 1 d . . . . .
P2 P 0.5885(5) 0.4204(3) 0.7418(3) 0.071(3) Uani 1 1 d . . . . .
P3 P 0.3657(5) 0.3017(3) 0.8344(2) 0.056(2) Uani 1 1 d . . . . .
P4 P 0.6126(5) 0.2087(3) 0.8417(3) 0.062(3) Uani 1 1 d . . . . .
P5 P 0.3874(5) 0.1098(3) 0.7248(2) 0.052(2) Uani 1 1 d . . . . .
P6 P 0.6300(6) 0.1898(3) 0.6731(2) 0.067(3) Uani 1 1 d . . . . .
Co1 Co 0.4295(2) 0.29338(14) 0.70491(10) 0.0432(10) Uani 1 1 d . . . . .
Co2 Co 0.5416(2) 0.33623(15) 0.74948(12) 0.0540(12) Uani 1 1 d . . . . .
Co3 Co 0.4289(2) 0.28447(14) 0.78658(10) 0.0426(10) Uani 1 1 d . . . . .
Co4 Co 0.5536(2) 0.23518(14) 0.79140(11) 0.0516(12) Uani 1 1 d . . . . .
Co5 Co 0.4416(2) 0.18980(13) 0.74003(10) 0.0439(10) Uani 1 1 d . . . . .
Co6 Co 0.5591(2) 0.23121(13) 0.71062(11) 0.0469(11) Uani 1 1 d . . . . .
Co7 Co 0.4908(2) 0.42290(14) 0.67029(12) 0.0533(12) Uani 1 1 d . . . . .
Co8 Co 0.5077(3) 0.28635(17) 0.88009(12) 0.0635(13) Uani 1 1 d . . . . .
Co9 Co 0.5088(3) 0.10104(14) 0.67119(11) 0.0566(13) Uani 1 1 d . . . . .
Se1 Se 0.53726(17) 0.32451(10) 0.68459(9) 0.0510(9) Uani 1 1 d . . . . .
Se2 Se 0.42738(17) 0.36559(11) 0.74865(8) 0.0467(8) Uani 1 1 d . . . . .
Se3 Se 0.53148(16) 0.32469(11) 0.81529(9) 0.0486(8) Uani 1 1 d . . . . .
Se4 Se 0.44880(16) 0.19278(11) 0.80616(7) 0.0418(7) Uani 1 1 d . . . . .
Se5 Se 0.55537(17) 0.15682(10) 0.75156(8) 0.0459(8) Uani 1 1 d . . . . .
Se6 Se 0.45825(18) 0.20276(10) 0.67628(8) 0.0495(9) Uani 1 1 d . . . . .
Se7 Se 0.34778(16) 0.25195(11) 0.74169(7) 0.0427(7) Uani 1 1 d . . . . .
Se8 Se 0.63672(18) 0.27440(11) 0.75275(10) 0.0566(9) Uani 1 1 d . . . . .
C232 C 0.511(2) 0.5169(14) 0.7256(13) 0.054(12) Uani 0.48(2) 1 d DG U P A 2
C233 C 0.452(2) 0.5234(13) 0.7462(12) 0.041(10) Uani 0.48(2) 1 d DG U P A 2
H233 H 0.4297 0.491 0.7558 0.049 Uiso 0.48(2) 1 calc R U P A 2
C234 C 0.4261(19) 0.5775(15) 0.7526(12) 0.090(17) Uani 0.48(2) 1 d DG U P A 2
H234 H 0.3857 0.582 0.7667 0.108 Uiso 0.48(2) 1 calc R U P A 2
C235 C 0.459(2) 0.6250(12) 0.7385(13) 0.059(13) Uani 0.48(2) 1 d DG U P A 2
C236 C 0.518(2) 0.6184(15) 0.7180(14) 0.09(2) Uani 0.48(2) 1 d DG U P A 2
H236 H 0.5409 0.6509 0.7084 0.111 Uiso 0.48(2) 1 calc R U P A 2
C237 C 0.544(2) 0.5643(18) 0.7115(14) 0.078(16) Uani 0.48(2) 1 d DG U P A 2
H237 H 0.5849 0.5599 0.6975 0.093 Uiso 0.48(2) 1 calc R U P A 2
C238 C 0.434(4) 0.6836(17) 0.748(2) 0.092(17) Uani 0.48(2) 1 d D U P A 2
H23A H 0.4546 0.6957 0.7721 0.138 Uiso 0.48(2) 1 d R U P A 2
H23B H 0.3828 0.6828 0.7494 0.138 Uiso 0.48(2) 1 d R U P A 2
H23C H 0.4464 0.7103 0.7283 0.138 Uiso 0.48(2) 1 d R U P A 2
C270 C 0.612(3) 0.203(2) 0.9210(10) 0.048(10) Uani 0.44(2) 1 d G U P B 2
C271 C 0.680(2) 0.185(2) 0.9294(12) 0.074(15) Uani 0.44(2) 1 d G U P B 2
H71B H 0.7124 0.1822 0.9101 0.089 Uiso 0.44(2) 1 calc R U P B 2
C272 C 0.700(2) 0.170(2) 0.9659(13) 0.057(12) Uani 0.44(2) 1 d G U P B 2
H72B H 0.7461 0.1574 0.9717 0.068 Uiso 0.44(2) 1 calc R U P B 2
C273 C 0.653(3) 0.173(2) 0.9941(10) 0.072(14) Uani 0.44(2) 1 d G U P B 2
C274 C 0.585(2) 0.192(2) 0.9857(12) 0.064(13) Uani 0.44(2) 1 d G U P B 2
H74B H 0.5526 0.1939 1.005 0.077 Uiso 0.44(2) 1 calc R U P B 2
C275 C 0.565(2) 0.206(2) 0.9491(14) 0.068(14) Uani 0.44(2) 1 d G U P B 2
H75B H 0.5189 0.2188 0.9434 0.082 Uiso 0.44(2) 1 calc R U P B 2
C276 C 0.672(5) 0.159(4) 1.033(3) 0.11(2) Uani 0.44(2) 1 d . U P B 2
H76D H 0.681 0.1177 1.0342 0.17 Uiso 0.44(2) 1 d R U P B 2
H76E H 0.6349 0.168 1.0503 0.17 Uiso 0.44(2) 1 d R U P B 2
H76F H 0.7142 0.1794 1.0408 0.17 Uiso 0.44(2) 1 d R U P B 2

loop_
_atom_site_aniso_label
_atom_site_aniso_U_11
_atom_site_aniso_U_22
_atom_site_aniso_U_33
_atom_site_aniso_U_23
_atom_site_aniso_U_13
_atom_site_aniso_U_12
C1 0.060(15) 0.038(12) 0.056(14) 0.006(11) 0.001(12) 0.003(11)
C2 0.056(15) 0.053(13) 0.043(13) 0.001(11) 0.003(12) 0.008(12)
C3 0.067(16) 0.074(15) 0.064(15) 0.008(13) -0.008(13) 0.018(13)
C4 0.059(16) 0.080(16) 0.077(16) 0.013(13) 0.007(13) 0.004(13)
C5 0.086(18) 0.084(17) 0.094(18) -0.004(14) 0.000(14) 0.001(14)
C6 0.076(17) 0.077(16) 0.083(16) 0.000(13) 0.008(14) 0.003(14)
C7 0.075(15) 0.040(12) 0.045(13) -0.007(11) 0.029(12) 0.013(11)
C8 0.061(14) 0.037(11) 0.024(11) -0.002(10) -0.008(10) -0.001(11)
C9 0.092(16) 0.050(13) 0.060(15) 0.006(12) 0.012(13) 0.000(13)
C10 0.089(17) 0.069(15) 0.063(15) 0.004(13) 0.016(13) 0.000(13)
C11 0.095(17) 0.062(14) 0.061(15) -0.002(12) 0.016(13) -0.012(13)
C12 0.077(16) 0.061(14) 0.050(14) -0.007(12) 0.024(12) 0.004(12)
C13 0.056(14) 0.041(12) 0.039(12) 0.003(10) 0.003(11) 0.012(11)
C14 0.062(15) 0.052(13) 0.059(14) 0.006(12) -0.002(12) 0.014(12)
C15 0.093(18) 0.077(16) 0.077(16) -0.010(13) -0.002(14) 0.010(14)
C16 0.098(18) 0.075(16) 0.085(17) 0.007(14) 0.003(14) 0.009(14)
C17 0.086(17) 0.060(15) 0.071(16) 0.003(13) -0.006(13) 0.008(13)
C18 0.062(15) 0.031(11) 0.053(13) -0.003(10) 0.000(12) 0.013(11)
C19 0.15(3) 0.11(3) 0.11(3) 0.02(2) -0.03(2) 0.02(2)
C20 0.050(14) 0.055(14) 0.073(15) 0.009(12) -0.024(12) -0.025(12)
C21 0.064(16) 0.060(14) 0.081(16) 0.011(13) 0.003(13) 0.000(13)
C22 0.11(2) 0.103(19) 0.11(2) 0.014(15) 0.003(15) -0.013(15)
C23 0.12(2) 0.12(2) 0.13(2) 0.008(15) 0.005(16) -0.010(15)
C24 0.12(2) 0.11(2) 0.12(2) 0.011(15) -0.004(15) -0.012(15)
C25 0.083(17) 0.069(15) 0.099(17) 0.018(14) -0.010(14) -0.021(13)
C26 0.067(15) 0.034(12) 0.070(15) 0.004(11) -0.017(13) -0.009(12)
C27 0.098(18) 0.053(15) 0.106(18) -0.013(13) -0.001(15) 0.005(13)
C28 0.102(19) 0.091(18) 0.103(19) -0.005(14) 0.001(15) -0.011(15)
C29 0.097(19) 0.094(18) 0.104(19) -0.003(14) 0.008(15) -0.009(15)
C30 0.11(2) 0.098(19) 0.106(19) -0.002(15) 0.007(15) -0.019(15)
C31 0.079(17) 0.075(15) 0.070(16) -0.006(13) 0.003(13) -0.021(13)
C32 0.058(16) 0.045(14) 0.058(16) 0.002(11) -0.001(11) -0.004(11)
C33 0.043(14) 0.032(12) 0.047(14) -0.008(10) -0.003(11) 0.003(10)
C34 0.09(2) 0.09(2) 0.09(2) -0.004(12) 0.000(12) 0.009(12)
C35 0.062(16) 0.052(15) 0.061(16) -0.006(11) -0.009(11) 0.003(11)
C36 0.09(2) 0.09(2) 0.10(2) 0.002(12) 0.004(12) 0.001(12)
C37 0.082(19) 0.071(18) 0.081(19) 0.002(11) 0.003(11) -0.003(12)
C38 0.11(3) 0.08(2) 0.09(2) -0.011(19) -0.01(2) 0.00(2)
C39 0.056(15) 0.062(14) 0.052(14) -0.012(12) 0.017(12) 0.008(12)
C40 0.076(16) 0.045(13) 0.075(15) -0.001(12) -0.004(13) -0.005(12)
C41 0.092(17) 0.072(16) 0.081(16) -0.022(13) 0.013(14) 0.001(14)
C42 0.097(18) 0.064(15) 0.078(16) -0.010(13) 0.011(14) 0.001(13)
C43 0.061(15) 0.055(13) 0.056(14) -0.011(12) -0.003(12) -0.001(12)
C44 0.060(15) 0.054(13) 0.043(13) -0.008(11) 0.005(12) 0.011(12)
C45 0.071(15) 0.061(14) 0.033(12) 0.009(11) 0.000(12) 0.017(12)
C46 0.053(14) 0.062(14) 0.051(13) -0.007(12) 0.007(12) -0.023(12)
C47 0.083(17) 0.072(15) 0.072(16) -0.009(13) 0.005(13) 0.006(13)
C48 0.071(17) 0.083(16) 0.093(17) 0.007(14) 0.003(14) -0.009(14)
C49 0.079(17) 0.077(16) 0.088(17) -0.001(13) 0.004(14) 0.001(14)
C50 0.053(15) 0.056(14) 0.072(15) 0.003(12) 0.000(12) -0.001(12)
C51 0.110(18) 0.115(13) 0.102(15) -0.009(11) -0.001(13) 0.003(14)
C52 0.133(19) 0.110(12) 0.110(15) -0.017(12) 0.012(13) -0.016(14)
C53 0.137(19) 0.128(13) 0.132(16) -0.004(11) 0.025(14) -0.020(14)
C54 0.119(19) 0.144(13) 0.110(15) 0.002(11) 0.014(13) -0.008(14)
C55 0.142(19) 0.145(12) 0.127(16) 0.001(12) 0.031(14) 0.013(15)
C56 0.128(19) 0.126(13) 0.111(16) 0.009(11) 0.013(14) 0.032(14)
C57 0.18(3) 0.20(3) 0.13(2) 0.024(18) 0.04(2) 0.00(3)
C58 0.098(18) 0.082(16) 0.081(17) -0.014(13) 0.028(14) 0.018(14)
C59 0.101(18) 0.083(17) 0.100(18) -0.001(14) 0.024(15) 0.000(14)
C60 0.101(19) 0.083(17) 0.104(18) -0.003(14) 0.006(15) 0.009(14)
C61 0.11(2) 0.084(18) 0.110(19) -0.007(14) 0.005(15) 0.000(15)
C62 0.078(18) 0.090(18) 0.113(19) -0.005(14) 0.006(14) 0.001(14)
C63 0.078(17) 0.064(15) 0.084(16) 0.000(13) 0.013(13) 0.023(13)
C64 0.132(16) 0.124(18) 0.109(17) 0.009(13) -0.003(11) 0.021(13)
C65 0.129(17) 0.126(19) 0.152(17) 0.002(14) 0.023(13) 0.007(13)
C66 0.140(16) 0.15(2) 0.156(18) 0.006(13) 0.009(14) -0.011(14)
C67 0.161(17) 0.16(2) 0.155(19) 0.004(14) -0.001(12) -0.014(14)
C68 0.163(18) 0.16(2) 0.171(18) -0.016(14) 0.003(13) -0.012(14)
C69 0.160(17) 0.16(2) 0.158(18) -0.026(13) 0.004(14) -0.008(14)
C70 0.046(16) 0.048(13) 0.050(14) -0.003(10) 0.006(11) 0.004(11)
C71 0.072(19) 0.076(17) 0.073(17) 0.000(11) -0.002(12) 0.004(12)
C72 0.057(16) 0.060(15) 0.053(15) 0.002(11) 0.003(11) -0.003(11)
C73 0.077(18) 0.071(17) 0.067(17) -0.002(11) 0.003(11) -0.002(11)
C74 0.065(17) 0.063(16) 0.064(16) -0.001(11) 0.006(11) -0.005(11)
C75 0.070(18) 0.065(16) 0.070(17) 0.001(11) 0.001(12) 0.009(11)
C76 0.13(3) 0.11(3) 0.10(3) 0.02(2) 0.01(2) 0.00(2)
C77 0.068(15) 0.045(12) 0.031(12) -0.015(10) 0.011(11) -0.003(11)
C78 0.056(14) 0.039(12) 0.058(14) 0.007(11) 0.026(12) -0.011(11)
C79 0.085(17) 0.070(15) 0.078(16) 0.003(13) 0.015(14) -0.014(13)
C80 0.073(16) 0.057(14) 0.071(15) 0.005(12) -0.006(13) -0.018(13)
C81 0.074(16) 0.073(15) 0.073(16) -0.001(13) 0.022(13) -0.009(13)
C82 0.066(15) 0.055(13) 0.047(13) -0.004(11) 0.023(12) -0.010(12)
C83 0.053(14) 0.039(12) 0.067(14) -0.005(11) -0.008(12) -0.005(11)
C84 0.071(16) 0.070(15) 0.084(16) 0.002(13) 0.004(14) -0.012(13)
C85 0.067(16) 0.063(15) 0.080(16) 0.012(13) 0.005(13) 0.004(13)
C86 0.074(17) 0.075(16) 0.087(17) 0.020(13) -0.007(14) 0.004(13)
C87 0.083(17) 0.066(15) 0.087(17) 0.007(13) 0.004(14) -0.006(13)
C88 0.058(15) 0.047(13) 0.058(14) -0.002(11) 0.002(12) -0.005(12)
C89 0.054(14) 0.026(11) 0.044(12) 0.002(10) 0.016(11) -0.022(10)
C90 0.066(15) 0.034(12) 0.066(14) 0.006(11) -0.004(12) -0.011(11)
C91 0.048(14) 0.049(13) 0.073(15) 0.005(12) -0.005(12) -0.011(12)
C92 0.065(15) 0.033(11) 0.051(13) -0.001(10) 0.020(12) -0.007(11)
C93 0.056(14) 0.028(11) 0.060(14) -0.010(10) -0.006(12) -0.013(11)
C94 0.062(15) 0.045(12) 0.052(13) -0.005(11) 0.018(12) -0.004(12)
C95 0.13(3) 0.033(15) 0.10(2) -0.004(16) 0.04(2) 0.005(17)
C96 0.023(12) 0.025(10) 0.043(12) 0.002(9) -0.009(10) 0.017(9)
C97 0.096(18) 0.081(16) 0.085(17) 0.010(14) 0.018(14) 0.008(14)
C98 0.103(19) 0.100(18) 0.096(18) 0.004(14) 0.014(14) 0.000(15)
C99 0.110(19) 0.090(18) 0.095(18) 0.006(14) 0.016(15) 0.010(14)
C100 0.088(17) 0.065(15) 0.084(16) 0.025(13) 0.017(14) -0.001(13)
C101 0.080(17) 0.071(15) 0.075(16) 0.013(13) 0.006(13) 0.009(13)
C102 0.085(16) 0.046(13) 0.065(15) -0.002(12) 0.019(13) -0.001(12)
C103 0.083(17) 0.061(15) 0.082(16) 0.014(13) 0.003(14) 0.002(13)
C104 0.13(2) 0.12(2) 0.12(2) 0.003(15) 0.001(15) -0.008(15)
C105 0.095(18) 0.088(17) 0.078(17) 0.005(14) 0.004(14) 0.004(14)
C106 0.098(19) 0.105(19) 0.113(19) 0.007(15) 0.012(15) 0.015(15)
C107 0.079(17) 0.086(16) 0.077(16) -0.005(13) 0.020(14) 0.015(14)
C108 0.093(17) 0.064(15) 0.064(15) 0.001(12) 0.028(13) 0.005(13)
C109 0.096(18) 0.064(15) 0.091(17) 0.003(13) 0.029(14) 0.007(13)
C110 0.13(2) 0.11(2) 0.13(2) 0.006(15) 0.016(16) 0.013(15)
C111 0.099(18) 0.087(17) 0.095(18) -0.007(14) 0.017(14) 0.023(14)
C112 0.094(18) 0.087(17) 0.089(17) 0.011(14) 0.025(14) 0.011(14)
C113 0.051(14) 0.057(14) 0.070(15) 0.001(12) 0.008(12) 0.028(12)
C114 0.17(3) 0.12(3) 0.18(3) -0.04(3) 0.03(3) 0.04(3)
N7 0.078(14) 0.042(11) 0.063(13) 0.012(10) 0.022(11) -0.001(11)
C115 0.063(15) 0.050(13) 0.057(14) 0.013(11) 0.018(12) 0.014(12)
C116 0.087(17) 0.059(15) 0.081(16) -0.001(13) 0.015(14) 0.007(13)
C117 0.076(16) 0.056(14) 0.069(15) 0.010(12) 0.015(13) 0.008(13)
C118 0.089(17) 0.076(16) 0.083(17) 0.008(14) 0.017(14) -0.003(14)
C119 0.074(16) 0.057(14) 0.073(15) 0.010(12) 0.024(13) 0.004(12)
C120 0.101(18) 0.072(16) 0.072(16) 0.015(13) 0.020(14) 0.004(14)
N8 0.105(16) 0.069(14) 0.085(15) -0.017(12) 0.003(13) 0.004(13)
C121 0.10(2) 0.109(19) 0.111(19) -0.020(15) 0.018(15) -0.014(15)
C122 0.11(2) 0.099(19) 0.110(19) -0.024(15) -0.003(15) -0.010(15)
C123 0.106(19) 0.091(18) 0.103(19) -0.016(15) 0.000(15) 0.003(15)
C124 0.17(3) 0.15(3) 0.14(2) -0.008(16) -0.006(16) -0.002(16)
C125 0.14(2) 0.11(2) 0.12(2) -0.006(15) -0.001(16) 0.005(15)
C126 0.12(2) 0.12(2) 0.12(2) -0.028(15) -0.006(16) 0.004(15)
N9 0.067(13) 0.037(10) 0.041(11) 0.006(9) 0.000(10) -0.003(10)
C127 0.038(13) 0.040(12) 0.054(13) 0.003(11) 0.017(11) 0.011(10)
C128 0.078(16) 0.056(14) 0.054(14) 0.002(12) 0.015(13) 0.000(12)
C129 0.078(16) 0.049(13) 0.049(13) -0.009(11) 0.021(12) -0.006(12)
C130 0.095(17) 0.063(14) 0.050(14) -0.008(12) 0.022(13) -0.010(13)
C131 0.100(18) 0.068(15) 0.073(16) -0.011(13) 0.011(14) -0.002(14)
C132 0.085(17) 0.065(15) 0.064(15) -0.006(12) 0.011(13) -0.009(13)
C133 0.099(17) 0.063(15) 0.075(16) 0.000(13) 0.010(14) 0.013(13)
C134 0.092(17) 0.075(16) 0.072(16) 0.012(13) 0.009(14) 0.001(14)
C135 0.14(2) 0.11(2) 0.12(2) 0.008(15) 0.011(16) 0.005(16)
C136 0.103(19) 0.089(18) 0.085(18) 0.009(14) 0.004(14) 0.000(14)
C137 0.13(2) 0.12(2) 0.12(2) 0.008(15) 0.036(15) 0.003(15)
C138 0.14(2) 0.11(2) 0.11(2) -0.003(15) 0.025(15) 0.009(16)
N10 0.23(3) 0.10(2) 0.11(2) 0.011(19) 0.08(2) 0.00(2)
N11 0.18(3) 0.11(2) 0.11(2) 0.00(2) 0.01(2) 0.01(2)
N12 0.20(3) 0.14(3) 0.16(3) 0.03(2) 0.06(2) 0.02(2)
N13 0.20(3) 0.08(2) 0.12(2) -0.018(19) 0.03(2) -0.04(2)
C139 0.292(11) 0.288(11) 0.287(11) 0.000(4) 0.011(4) 0.000(4)
C140 0.292(11) 0.288(11) 0.287(11) 0.000(4) 0.011(4) 0.000(4)
C141 0.292(11) 0.288(11) 0.287(11) 0.000(4) 0.011(4) 0.000(4)
C142 0.292(11) 0.288(11) 0.287(11) 0.000(4) 0.011(4) 0.000(4)
C143 0.292(11) 0.288(11) 0.287(11) 0.000(4) 0.011(4) 0.000(4)
C144 0.292(11) 0.288(11) 0.287(11) 0.000(4) 0.011(4) 0.000(4)
C145 0.292(11) 0.288(11) 0.287(11) 0.000(4) 0.011(4) 0.000(4)
C146 0.11(2) 0.107(19) 0.104(19) 0.006(15) 0.013(15) 0.005(15)
C147 0.11(2) 0.11(2) 0.103(19) 0.005(15) 0.008(15) 0.014(15)
C148 0.13(2) 0.13(2) 0.12(2) 0.001(15) 0.023(16) -0.001(16)
C149 0.100(19) 0.102(18) 0.096(18) 0.001(15) 0.004(15) 0.009(15)
C150 0.106(19) 0.102(18) 0.092(18) -0.002(14) 0.003(15) 0.002(15)
C151 0.090(18) 0.084(17) 0.077(17) -0.001(13) 0.012(14) 0.011(14)
C152 0.16(3) 0.14(3) 0.12(3) 0.03(2) 0.03(3) 0.01(3)
C153 0.292(11) 0.288(11) 0.287(11) 0.000(4) 0.011(4) 0.000(4)
C154 0.292(11) 0.288(11) 0.287(11) 0.000(4) 0.011(4) 0.000(4)
C155 0.292(11) 0.288(11) 0.287(11) 0.000(4) 0.011(4) 0.000(4)
C156 0.292(11) 0.288(11) 0.287(11) 0.000(4) 0.011(4) 0.000(4)
C157 0.292(11) 0.288(11) 0.287(11) 0.000(4) 0.011(4) 0.000(4)
C158 0.292(11) 0.288(11) 0.287(11) 0.000(4) 0.011(4) 0.000(4)
C159 0.292(11) 0.288(11) 0.287(11) 0.000(4) 0.011(4) 0.000(4)
C161 0.292(11) 0.288(11) 0.287(11) 0.000(4) 0.011(4) 0.000(4)
C162 0.292(11) 0.288(11) 0.287(11) 0.000(4) 0.011(4) 0.000(4)
C163 0.292(11) 0.288(11) 0.287(11) 0.000(4) 0.011(4) 0.000(4)
C164 0.292(11) 0.288(11) 0.287(11) 0.000(4) 0.011(4) 0.000(4)
C165 0.292(11) 0.288(11) 0.287(11) 0.000(4) 0.011(4) 0.000(4)
C166 0.292(11) 0.288(11) 0.287(11) 0.000(4) 0.011(4) 0.000(4)
C167 0.292(11) 0.288(11) 0.287(11) 0.000(4) 0.011(4) 0.000(4)
C168 0.27(2) 0.27(2) 0.28(2) 0.002(13) 0.011(13) -0.002(12)
C169 0.27(2) 0.27(2) 0.28(2) 0.002(14) 0.010(13) 0.002(12)
C170 0.27(2) 0.27(2) 0.27(3) 0.005(15) 0.006(16) -0.003(15)
C171 0.28(2) 0.27(2) 0.26(2) 0.011(15) 0.012(14) 0.003(16)
C172 0.28(2) 0.28(2) 0.28(3) 0.000(15) 0.016(16) 0.006(15)
C173 0.28(2) 0.27(2) 0.28(2) -0.002(15) 0.008(14) 0.001(16)
N14 0.18(3) 0.21(3) 0.19(3) 0.03(2) -0.05(3) -0.06(2)
N15 0.32(4) 0.30(4) 0.31(4) -0.01(3) -0.01(3) -0.03(3)
N16 0.28(4) 0.28(3) 0.27(4) 0.02(3) 0.01(3) 0.02(3)
N17 0.31(4) 0.31(4) 0.31(4) -0.02(3) -0.01(3) -0.01(3)
N1 0.058(12) 0.021(9) 0.048(11) 0.018(8) 0.015(10) 0.021(9)
N2 0.092(15) 0.050(12) 0.084(14) 0.001(11) 0.001(12) 0.010(12)
N3 0.071(14) 0.063(12) 0.038(11) -0.010(10) 0.001(10) -0.009(11)
N4 0.082(14) 0.037(11) 0.062(13) -0.025(10) 0.010(11) 0.006(10)
N5 0.041(11) 0.017(8) 0.049(11) -0.002(8) 0.009(9) -0.019(8)
N6 0.059(13) 0.043(11) 0.056(12) -0.008(9) 0.008(10) 0.040(10)
P1 0.082(7) 0.031(4) 0.035(4) -0.002(3) 0.007(4) -0.003(4)
P2 0.089(8) 0.029(4) 0.093(7) 0.014(4) -0.006(6) -0.025(4)
P3 0.095(7) 0.038(4) 0.036(4) -0.012(3) 0.011(4) 0.012(4)
P4 0.090(7) 0.025(4) 0.073(6) -0.008(4) 0.021(5) 0.008(4)
P5 0.092(7) 0.027(4) 0.039(4) -0.004(3) 0.023(4) -0.018(4)
P6 0.113(8) 0.025(4) 0.066(6) 0.009(4) 0.046(6) 0.008(4)
Co1 0.062(3) 0.0227(17) 0.046(2) -0.0077(16) 0.015(2) -0.0007(18)
Co2 0.074(3) 0.0237(19) 0.064(3) -0.0021(18) 0.002(2) -0.009(2)
Co3 0.060(3) 0.0306(19) 0.037(2) -0.0137(16) 0.0011(19) 0.0010(18)
Co4 0.076(3) 0.0187(17) 0.062(3) -0.0060(17) 0.026(2) -0.0018(18)
Co5 0.075(3) 0.0211(17) 0.037(2) -0.0099(15) 0.017(2) -0.0144(18)
Co6 0.080(3) 0.0166(17) 0.046(2) 0.0015(15) 0.020(2) -0.0011(18)
Co7 0.080(3) 0.0187(17) 0.062(3) 0.0041(17) 0.014(2) -0.0006(19)
Co8 0.098(4) 0.042(2) 0.051(3) -0.024(2) 0.005(2) 0.007(2)
Co9 0.106(4) 0.0210(18) 0.045(2) -0.0106(16) 0.033(2) -0.003(2)
Se1 0.075(2) 0.0163(12) 0.063(2) 0.0038(12) 0.0130(17) -0.0037(13)
Se2 0.070(2) 0.0262(13) 0.0446(17) -0.0105(12) 0.0042(16) 0.0000(14)
Se3 0.060(2) 0.0232(13) 0.063(2) -0.0166(13) 0.0042(16) -0.0018(13)
Se4 0.062(2) 0.0301(14) 0.0344(15) -0.0099(11) 0.0111(14) -0.0055(13)
Se5 0.071(2) 0.0175(12) 0.0510(18) -0.0027(12) 0.0240(16) -0.0004(13)
Se6 0.092(3) 0.0202(13) 0.0378(16) -0.0028(11) 0.0239(16) 0.0004(14)
Se7 0.063(2) 0.0339(14) 0.0324(15) -0.0053(12) 0.0093(14) -0.0068(14)
Se8 0.070(2) 0.0255(14) 0.075(2) 0.0003(14) 0.0168(18) -0.0137(14)
C232 0.058(16) 0.045(14) 0.058(16) 0.002(11) -0.001(11) -0.004(11)
C233 0.043(14) 0.032(12) 0.047(14) -0.008(10) -0.003(11) 0.003(10)
C234 0.09(2) 0.09(2) 0.09(2) -0.004(12) 0.000(12) 0.009(12)
C235 0.062(16) 0.052(15) 0.061(16) -0.006(11) -0.009(11) 0.003(11)
C236 0.09(2) 0.09(2) 0.10(2) 0.002(12) 0.004(12) 0.001(12)
C237 0.082(19) 0.071(18) 0.081(19) 0.002(11) 0.003(11) -0.003(12)
C238 0.11(3) 0.08(2) 0.09(2) -0.011(19) -0.01(2) 0.00(2)
C270 0.046(16) 0.048(13) 0.050(14) -0.003(10) 0.006(11) 0.004(11)
C271 0.072(19) 0.076(17) 0.073(17) 0.000(11) -0.002(12) 0.004(12)
C272 0.057(16) 0.060(15) 0.053(15) 0.002(11) 0.003(11) -0.003(11)
C273 0.077(18) 0.071(17) 0.067(17) -0.002(11) 0.003(11) -0.002(11)
C274 0.065(17) 0.063(16) 0.064(16) -0.001(11) 0.006(11) -0.005(11)
C275 0.070(18) 0.065(16) 0.070(17) 0.001(11) 0.001(12) 0.009(11)
C276 0.13(3) 0.11(3) 0.10(3) 0.02(2) 0.01(2) 0.00(2)

loop_
_atom_type_symbol
_atom_type_description
_atom_type_scat_dispersion_real
_atom_type_scat_dispersion_imag
_atom_type_scat_source
C C 0.0033 0.0016 'International Tables Vol C Tables 4.2.6.8 and 6.1.1.4'
H H 0 0 'International Tables Vol C Tables 4.2.6.8 and 6.1.1.4'
N N 0.0061 0.0033 'International Tables Vol C Tables 4.2.6.8 and 6.1.1.4'
P P 0.1023 0.0942 'International Tables Vol C Tables 4.2.6.8 and 6.1.1.4'
Co Co 0.3494 0.9721 'International Tables Vol C Tables 4.2.6.8 and 6.1.1.4'
Se Se -0.0929 2.2259 'International Tables Vol C Tables 4.2.6.8 and 6.1.1.4'

loop_
_geom_angle_atom_site_label_1
_geom_angle_atom_site_label_2
_geom_angle_atom_site_label_3
_geom_angle
_geom_angle_site_symmetry_1
_geom_angle_site_symmetry_3
_geom_angle_publ_flag
C2 C1 C6 120 . . ?
C2 C1 P1 117.1(13) . . ?
C6 C1 P1 122.9(13) . . ?
C3 C2 C1 120 . . ?
C3 C2 H2 120 . . ?
C1 C2 H2 120 . . ?
C2 C3 C4 120 . . ?
C2 C3 H3 120 . . ?
C4 C3 H3 120 . . ?
C5 C4 C3 120 . . ?
C5 C4 H4 120 . . ?
C3 C4 H4 120 . . ?
C4 C5 C6 120 . . ?
C4 C5 H5 120 . . ?
C6 C5 H5 120 . . ?
C5 C6 C1 120 . . ?
C5 C6 H6 120 . . ?
C1 C6 H6 120 . . ?
C8 C7 C12 120 . . ?
C8 C7 P1 120.6(10) . . ?
C12 C7 P1 119.2(10) . . ?
C9 C8 C7 120 . . ?
C9 C8 H8 120 . . ?
C7 C8 H8 120 . . ?
C8 C9 C10 120 . . ?
C8 C9 H9 120 . . ?
C10 C9 H9 120 . . ?
C11 C10 C9 120 . . ?
C11 C10 H10 120 . . ?
C9 C10 H10 120 . . ?
C12 C11 C10 120 . . ?
C12 C11 H11 120 . . ?
C10 C11 H11 120 . . ?
C11 C12 C7 120 . . ?
C11 C12 H12 120 . . ?
C7 C12 H12 120 . . ?
C14 C13 C18 120 . . ?
C14 C13 N1 129.0(15) . . ?
C18 C13 N1 110.2(15) . . ?
C15 C14 C13 120 . . ?
C15 C14 H14 120 . . ?
C13 C14 H14 120 . . ?
C14 C15 C16 120 . . ?
C14 C15 H15 120 . . ?
C16 C15 H15 120 . . ?
C17 C16 C15 120 . . ?
C17 C16 C19 120.2(18) . . ?
C15 C16 C19 119.8(18) . . ?
C16 C17 C18 120 . . ?
C16 C17 H17 120 . . ?
C18 C17 H17 120 . . ?
C17 C18 C13 120 . . ?
C17 C18 H18 120 . . ?
C13 C18 H18 120 . . ?
C16 C19 H19A 109.5 . . ?
C16 C19 H19B 109.5 . . ?
H19A C19 H19B 109.5 . . ?
C16 C19 H19C 109.4 . . ?
H19A C19 H19C 109.5 . . ?
H19B C19 H19C 109.5 . . ?
C21 C20 C25 120 . . ?
C21 C20 P2 121.4(15) . . ?
C25 C20 P2 117.3(15) . . ?
C22 C21 C20 120 . . ?
C22 C21 H21 120 . . ?
C20 C21 H21 120 . . ?
C21 C22 C23 120 . . ?
C21 C22 H22 120 . . ?
C23 C22 H22 120 . . ?
C22 C23 C24 120 . . ?
C22 C23 H23 120 . . ?
C24 C23 H23 120 . . ?
C25 C24 C23 120 . . ?
C25 C24 H24 120 . . ?
C23 C24 H24 120 . . ?
C24 C25 C20 120 . . ?
C24 C25 H25 120 . . ?
C20 C25 H25 120 . . ?
C27 C26 C31 120 . . ?
C27 C26 P2 119.2(15) . . ?
C31 C26 P2 120.5(15) . . ?
C26 C27 C28 120 . . ?
C26 C27 H27 120 . . ?
C28 C27 H27 120 . . ?
C27 C28 C29 120 . . ?
C27 C28 H28 120 . . ?
C29 C28 H28 120 . . ?
C30 C29 C28 120 . . ?
C30 C29 H29 120 . . ?
C28 C29 H29 120 . . ?
C31 C30 C29 120 . . ?
C31 C30 H30 120 . . ?
C29 C30 H30 120 . . ?
C30 C31 C26 120 . . ?
C30 C31 H31 120 . . ?
C26 C31 H31 120 . . ?
N2 C32 C33 108(3) . . ?
N2 C32 C37 132(3) . . ?
C33 C32 C37 120 . . ?
C34 C33 C32 120 . . ?
C34 C33 H33 120 . . ?
C32 C33 H33 120 . . ?
C35 C34 C33 120 . . ?
C35 C34 H34 120 . . ?
C33 C34 H34 120 . . ?
C34 C35 C36 120 . . ?
C34 C35 C38 119(4) . . ?
C36 C35 C38 121(4) . . ?
C37 C36 C35 120 . . ?
C37 C36 H36 120 . . ?
C35 C36 H36 120 . . ?
C36 C37 C32 120 . . ?
C36 C37 H37 120 . . ?
C32 C37 H37 120 . . ?
C35 C38 H38A 109.5 . . ?
C35 C38 H38B 109.5 . . ?
H38A C38 H38B 109.5 . . ?
C35 C38 H38C 109.4 . . ?
H38A C38 H38C 109.5 . . ?
H38B C38 H38C 109.5 . . ?
C40 C39 C44 120 . . ?
C40 C39 P3 122.4(12) . . ?
C44 C39 P3 116.7(12) . . ?
C39 C40 C41 120 . . ?
C39 C40 H40 120 . . ?
C41 C40 H40 120 . . ?
C40 C41 C42 120 . . ?
C40 C41 H41 120 . . ?
C42 C41 H41 120 . . ?
C43 C42 C41 120 . . ?
C43 C42 H42 120 . . ?
C41 C42 H42 120 . . ?
C42 C43 C44 120 . . ?
C42 C43 H43 120 . . ?
C44 C43 H43 120 . . ?
C43 C44 C39 120 . . ?
C43 C44 H44 120 . . ?
C39 C44 H44 120 . . ?
C46 C45 C50 120 . . ?
C46 C45 P3 121.9(12) . . ?
C50 C45 P3 118.1(12) . . ?
C47 C46 C45 120 . . ?
C47 C46 H46 120 . . ?
C45 C46 H46 120 . . ?
C46 C47 C48 120 . . ?
C46 C47 H47 120 . . ?
C48 C47 H47 120 . . ?
C49 C48 C47 120 . . ?
C49 C48 H48 120 . . ?
C47 C48 H48 120 . . ?
C48 C49 C50 120 . . ?
C48 C49 H49 120 . . ?
C50 C49 H49 120 . . ?
C49 C50 C45 120 . . ?
C49 C50 H50 120 . . ?
C45 C50 H50 120 . . ?
C52 C51 C56 120 . . ?
C52 C51 N3 118(2) . . ?
C56 C51 N3 122(2) . . ?
C51 C52 C53 120 . . ?
C51 C52 H52 120 . . ?
C53 C52 H52 120 . . ?
C54 C53 C52 120 . . ?
C54 C53 H53 120 . . ?
C52 C53 H53 120 . . ?
C53 C54 C55 120 . . ?
C53 C54 C57 115(3) . . ?
C55 C54 C57 125(3) . . ?
C54 C55 C56 120 . . ?
C54 C55 H55 120 . . ?
C56 C55 H55 120 . . ?
C55 C56 C51 120 . . ?
C55 C56 H56 120 . . ?
C51 C56 H56 120 . . ?
C54 C57 H57A 109.4 . . ?
C54 C57 H57B 109.5 . . ?
H57A C57 H57B 109.5 . . ?
C54 C57 H57C 109.5 . . ?
H57A C57 H57C 109.5 . . ?
H57B C57 H57C 109.5 . . ?
C59 C58 C63 120 . . ?
C59 C58 P4 123.0(15) . . ?
C63 C58 P4 115.7(15) . . ?
C60 C59 C58 120 . . ?
C60 C59 H59 120 . . ?
C58 C59 H59 120 . . ?
C59 C60 C61 120 . . ?
C59 C60 H60 120 . . ?
C61 C60 H60 120 . . ?
C62 C61 C60 120 . . ?
C62 C61 H61 120 . . ?
C60 C61 H61 120 . . ?
C61 C62 C63 120 . . ?
C61 C62 H62 120 . . ?
C63 C62 H62 120 . . ?
C62 C63 C58 120 . . ?
C62 C63 H63 120 . . ?
C58 C63 H63 120 . . ?
C65 C64 C69 120 . . ?
C65 C64 P4 118(2) . . ?
C69 C64 P4 122(2) . . ?
C64 C65 C66 120 . . ?
C64 C65 H65 120 . . ?
C66 C65 H65 120 . . ?
C67 C66 C65 120 . . ?
C67 C66 H66 120 . . ?
C65 C66 H66 120 . . ?
C66 C67 C68 120 . . ?
C66 C67 H67 120 . . ?
C68 C67 H67 120 . . ?
C69 C68 C67 120 . . ?
C69 C68 H68 120 . . ?
C67 C68 H68 120 . . ?
C68 C69 C64 120 . . ?
C68 C69 H69 120 . . ?
C64 C69 H69 120 . . ?
N4 C70 C71 118(3) . . ?
N4 C70 C75 122(3) . . ?
C71 C70 C75 120 . . ?
C70 C71 C72 120 . . ?
C70 C71 H71 120 . . ?
C72 C71 H71 120 . . ?
C73 C72 C71 120 . . ?
C73 C72 H72 120 . . ?
C71 C72 H72 120 . . ?
C74 C73 C72 120 . . ?
C74 C73 C76 120(4) . . ?
C72 C73 C76 120(4) . . ?
C75 C74 C73 120 . . ?
C75 C74 H74 120 . . ?
C73 C74 H74 120 . . ?
C74 C75 C70 120 . . ?
C74 C75 H75 120 . . ?
C70 C75 H75 120 . . ?
C73 C76 H76A 109.4 . . ?
C73 C76 H76B 109.6 . . ?
H76A C76 H76B 109.5 . . ?
C73 C76 H76C 109.4 . . ?
H76A C76 H76C 109.5 . . ?
H76B C76 H76C 109.5 . . ?
C78 C77 C82 120 . . ?
C78 C77 P5 118.9(12) . . ?
C82 C77 P5 121.0(12) . . ?
C77 C78 C79 120 . . ?
C77 C78 H78 120 . . ?
C79 C78 H78 120 . . ?
C78 C79 C80 120 . . ?
C78 C79 H79 120 . . ?
C80 C79 H79 120 . . ?
C81 C80 C79 120 . . ?
C81 C80 H80 120 . . ?
C79 C80 H80 120 . . ?
C80 C81 C82 120 . . ?
C80 C81 H81 120 . . ?
C82 C81 H81 120 . . ?
C81 C82 C77 120 . . ?
C81 C82 H82 120 . . ?
C77 C82 H82 120 . . ?
C84 C83 C88 120 . . ?
C84 C83 P5 123.0(13) . . ?
C88 C83 P5 116.9(13) . . ?
C83 C84 C85 120 . . ?
C83 C84 H84 120 . . ?
C85 C84 H84 120 . . ?
C86 C85 C84 120 . . ?
C86 C85 H85 120 . . ?
C84 C85 H85 120 . . ?
C87 C86 C85 120 . . ?
C87 C86 H86 120 . . ?
C85 C86 H86 120 . . ?
C88 C87 C86 120 . . ?
C88 C87 H87 120 . . ?
C86 C87 H87 120 . . ?
C87 C88 C83 120 . . ?
C87 C88 H88 120 . . ?
C83 C88 H88 120 . . ?
C90 C89 C94 120 . . ?
C90 C89 N5 114.0(15) . . ?
C94 C89 N5 125.5(15) . . ?
C89 C90 C91 120 . . ?
C89 C90 H90 120 . . ?
C91 C90 H90 120 . . ?
C92 C91 C90 120 . . ?
C92 C91 H91 120 . . ?
C90 C91 H91 120 . . ?
C91 C92 C93 120 . . ?
C91 C92 C95 119(2) . . ?
C93 C92 C95 121(2) . . ?
C94 C93 C92 120 . . ?
C94 C93 H93 120 . . ?
C92 C93 H93 120 . . ?
C93 C94 C89 120 . . ?
C93 C94 H94 120 . . ?
C89 C94 H94 120 . . ?
C92 C95 H95A 109.5 . . ?
C92 C95 H95B 109.5 . . ?
H95A C95 H95B 109.5 . . ?
C92 C95 H95C 109.5 . . ?
H95A C95 H95C 109.5 . . ?
H95B C95 H95C 109.5 . . ?
C97 C96 C101 120 . . ?
C97 C96 P6 116.5(13) . . ?
C101 C96 P6 123.4(13) . . ?
C96 C97 C98 120 . . ?
C96 C97 H97 120 . . ?
C98 C97 H97 120 . . ?
C99 C98 C97 120 . . ?
C99 C98 H98 120 . . ?
C97 C98 H98 120 . . ?
C100 C99 C98 120 . . ?
C100 C99 H99 120 . . ?
C98 C99 H99 120 . . ?
C101 C100 C99 120 . . ?
C101 C100 H100 120 . . ?
C99 C100 H100 120 . . ?
C100 C101 C96 120 . . ?
C100 C101 H101 120 . . ?
C96 C101 H101 120 . . ?
C103 C102 C107 120 . . ?
C103 C102 P6 124.2(15) . . ?
C107 C102 P6 115.7(15) . . ?
C104 C103 C102 120 . . ?
C104 C103 H103 120 . . ?
C102 C103 H103 120 . . ?
C103 C104 C105 120 . . ?
C103 C104 H104 120 . . ?
C105 C104 H104 120 . . ?
C106 C105 C104 120 . . ?
C106 C105 H105 120 . . ?
C104 C105 H105 120 . . ?
C105 C106 C107 120 . . ?
C105 C106 H106 120 . . ?
C107 C106 H106 120 . . ?
C106 C107 C102 120 . . ?
C106 C107 H107 120 . . ?
C102 C107 H107 120 . . ?
C109 C108 C113 120 . . ?
C109 C108 N6 116.2(18) . . ?
C113 C108 N6 123.8(18) . . ?
C108 C109 C110 120 . . ?
C108 C109 H109 120 . . ?
C110 C109 H109 120 . . ?
C109 C110 C111 120 . . ?
C109 C110 H110 120 . . ?
C111 C110 H110 120 . . ?
C112 C111 C110 120 . . ?
C112 C111 C114 122(3) . . ?
C110 C111 C114 118(3) . . ?
C113 C112 C111 120 . . ?
C113 C112 H112 120 . . ?
C111 C112 H112 120 . . ?
C112 C113 C108 120 . . ?
C112 C113 H113 120 . . ?
C108 C113 H113 120 . . ?
C111 C114 H11A 109.5 . . ?
C111 C114 H11B 109.5 . . ?
H11A C114 H11B 109.5 . . ?
C111 C114 H11C 109.5 . . ?
H11A C114 H11C 109.5 . . ?
H11B C114 H11C 109.5 . . ?
C119 N7 C115 119(2) . . ?
C119 N7 Co7 120.5(18) . . ?
C115 N7 Co7 116.8(16) . . ?
N7 C115 C116 120(2) . . ?
N7 C115 H115 119.9 . . ?
C116 C115 H115 119.9 . . ?
C117 C116 C115 120(2) . . ?
C117 C116 H116 119.8 . . ?
C115 C116 H116 119.8 . . ?
C116 C117 C118 118(2) . . ?
C116 C117 C120 121(2) . . ?
C118 C117 C120 120(2) . . ?
C117 C118 C119 120(2) . . ?
C117 C118 H118 120 . . ?
C119 C118 H118 120 . . ?
N7 C119 C118 121(2) . . ?
N7 C119 H119 119.3 . . ?
C118 C119 H119 119.3 . . ?
C120 C120 C117 109(3) 3_666 . ?
C120 C120 H12A 109.9 3_666 . ?
C117 C120 H12A 109.9 . . ?
C120 C120 H12B 109.9 3_666 . ?
C117 C120 H12B 109.9 . . ?
H12A C120 H12B 108.3 . . ?
C125 N8 C121 119(2) . . ?
C125 N8 Co8 118(2) . . ?
C121 N8 Co8 120(2) . . ?
N8 C121 C122 119(2) . . ?
N8 C121 H121 120.5 . . ?
C122 C121 H121 120.5 . . ?
C123 C122 C121 121(3) . . ?
C123 C122 H122 119.6 . . ?
C121 C122 H122 119.6 . . ?
C122 C123 C124 118(2) . . ?
C122 C123 C126 123(3) . . ?
C124 C123 C126 120(3) . . ?
C123 C124 C125 120(3) . . ?
C123 C124 H124 120.1 . . ?
C125 C124 H124 120.1 . . ?
N8 C125 C124 121(3) . . ?
N8 C125 H125 119.3 . . ?
C124 C125 H125 119.3 . . ?
C126 C126 C123 111(4) 3_667 . ?
C126 C126 H12C 109.5 3_667 . ?
C123 C126 H12C 109.5 . . ?
C126 C126 H12D 109.5 3_667 . ?
C123 C126 H12D 109.5 . . ?
H12C C126 H12D 108.1 . . ?
C131 N9 C127 118(2) . . ?
C131 N9 Co9 121.6(17) . . ?
C127 N9 Co9 119.8(16) . . ?
N9 C127 C128 120(2) . . ?
N9 C127 H127 119.9 . . ?
C128 C127 H127 119.9 . . ?
C129 C128 C127 121(2) . . ?
C129 C128 H128 119.6 . . ?
C127 C128 H128 119.6 . . ?
C128 C129 C130 118(2) . . ?
C128 C129 C132 123(2) . . ?
C130 C129 C132 119(2) . . ?
C131 C130 C129 119(2) . . ?
C131 C130 H130 120.4 . . ?
C129 C130 H130 120.4 . . ?
N9 C131 C130 123(2) . . ?
N9 C131 H131 118.7 . . ?
C130 C131 H131 118.7 . . ?
C129 C132 C132 106(3) . 3_656 ?
C129 C132 H13A 110.5 . . ?
C132 C132 H13A 110.5 3_656 . ?
C129 C132 H13B 110.5 . . ?
C132 C132 H13B 110.5 3_656 . ?
H13A C132 H13B 108.7 . . ?
C138 C133 C135 123(3) . . ?
C138 C133 C134 121(3) . . ?
C135 C133 C134 116(2) . . ?
C137 C134 C133 115(3) . . ?
C137 C134 C136 123(3) . . ?
C133 C134 C136 122(2) . . ?
N10 C135 C133 178(4) . . ?
N11 C136 C134 178(4) . . ?
N12 C137 C134 177(5) . . ?
N13 C138 C133 173(5) . . ?
C140 C139 C144 120 . . ?
C140 C139 H139 120 . . ?
C144 C139 H139 120 . . ?
C139 C140 C141 120 . . ?
C139 C140 H140 120 . . ?
C141 C140 H140 120 . . ?
C142 C141 C140 120 . . ?
C142 C141 H141 120 . . ?
C140 C141 H141 120 . . ?
C141 C142 C143 120 . . ?
C141 C142 C145 121(2) . . ?
C143 C142 C145 119(2) . . ?
C144 C143 C142 120 . . ?
C144 C143 H143 120 . . ?
C142 C143 H143 120 . . ?
C143 C144 C139 120 . . ?
C143 C144 H144 120 . . ?
C139 C144 H144 120 . . ?
C142 C145 H14A 109.5 . . ?
C142 C145 H14B 109.6 . . ?
H14A C145 H14B 109.5 . . ?
C142 C145 H14C 109.4 . . ?
H14A C145 H14C 109.5 . . ?
H14B C145 H14C 109.5 . . ?
C147 C146 C151 120 . . ?
C147 C146 H146 120 . . ?
C151 C146 H146 120 . . ?
C148 C147 C146 120 . . ?
C148 C147 H147 120 . . ?
C146 C147 H147 120 . . ?
C147 C148 C149 120 . . ?
C147 C148 H148 120 . . ?
C149 C148 H148 120 . . ?
C148 C149 C150 120 . . ?
C148 C149 C152 121(2) . . ?
C150 C149 C152 119(2) . . ?
C151 C150 C149 120 . . ?
C151 C150 H150 120 . . ?
C149 C150 H150 120 . . ?
C150 C151 C146 120 . . ?
C150 C151 H151 120 . . ?
C146 C151 H151 120 . . ?
C149 C152 H15A 109.5 . . ?
C149 C152 H15B 109.5 . . ?
H15A C152 H15B 109.5 . . ?
C149 C152 H15C 109.4 . . ?
H15A C152 H15C 109.5 . . ?
H15B C152 H15C 109.5 . . ?
C154 C153 C158 120 . . ?
C154 C153 H153 120 . . ?
C158 C153 H153 120 . . ?
C155 C154 C153 120 . . ?
C155 C154 H154 120 . . ?
C153 C154 H154 120 . . ?
C154 C155 C156 120 . . ?
C154 C155 H155 120 . . ?
C156 C155 H155 120 . . ?
C155 C156 C157 120 . . ?
C155 C156 C159 120(2) . . ?
C157 C156 C159 120(2) . . ?
C156 C157 C158 120 . . ?
C156 C157 H157 120 . . ?
C158 C157 H157 120 . . ?
C157 C158 C153 120 . . ?
C157 C158 H158 120 . . ?
C153 C158 H158 120 . . ?
C156 C159 H15D 109.3 . . ?
C156 C159 H15E 109.6 . . ?
H15D C159 H15E 109.5 . . ?
C156 C159 H15F 109.5 . . ?
H15D C159 H15F 109.5 . . ?
H15E C159 H15F 109.5 . . ?
C162 C161 C166 120 . . ?
C162 C161 H161 120 . . ?
C166 C161 H161 120 . . ?
C163 C162 C161 120 . . ?
C163 C162 H162 120 . . ?
C161 C162 H162 120 . . ?
C164 C163 C162 120 . . ?
C164 C163 H163 120 . . ?
C162 C163 H163 120 . . ?
C163 C164 C165 120 . . ?
C163 C164 C167 120(2) . . ?
C165 C164 C167 120(2) . . ?
C164 C165 C166 120 . . ?
C164 C165 H165 120 . . ?
C166 C165 H165 120 . . ?
C165 C166 C161 120 . . ?
C165 C166 H166 120 . . ?
C161 C166 H166 120 . . ?
C164 C167 H16A 109.4 . . ?
C164 C167 H16B 109.6 . . ?
H16A C167 H16B 109.5 . . ?
C164 C167 H16C 109.4 . . ?
H16A C167 H16C 109.5 . . ?
H16B C167 H16C 109.5 . . ?
C173 C168 C170 123(3) . . ?
C173 C168 C169 121(3) . . ?
C170 C168 C169 116(2) . . ?
C172 C169 C168 115(3) . . ?
C172 C169 C171 123(3) . . ?
C168 C169 C171 122(2) . . ?
N14 C170 C168 176(4) . . ?
N15 C171 C169 171(5) . . ?
N16 C172 C169 176(6) . . ?
N17 C173 C168 173(7) . . ?
C13 N1 P1 116.4(17) . . ?
C13 N1 Co7 120.7(15) . . ?
P1 N1 Co7 122.5(11) . . ?
C32 N2 P2 125(3) . . ?
C232 N2 P2 118(2) . . ?
C32 N2 Co7 109(2) . . ?
C232 N2 Co7 116(2) . . ?
P2 N2 Co7 123.9(15) . . ?
C51 N3 P3 121(2) . . ?
C51 N3 Co8 113.1(19) . . ?
P3 N3 Co8 125.3(14) . . ?
C70 N4 P4 131(2) . . ?
P4 N4 C270 122(2) . . ?
C70 N4 Co8 111(2) . . ?
P4 N4 Co8 117.4(15) . . ?
C270 N4 Co8 119(2) . . ?
C89 N5 P5 117.6(14) . . ?
C89 N5 Co9 122.8(15) . . ?
P5 N5 Co9 118.7(10) . . ?
C108 N6 P6 121.8(19) . . ?
C108 N6 Co9 116.5(17) . . ?
P6 N6 Co9 121.4(11) . . ?
N1 P1 C1 108.2(10) . . ?
N1 P1 C7 108.0(10) . . ?
C1 P1 C7 106.0(10) . . ?
N1 P1 Co1 107.9(8) . . ?
C1 P1 Co1 115.8(7) . . ?
C7 P1 Co1 110.7(7) . . ?
N2 P2 C20 111.0(14) . . ?
N2 P2 C26 104.1(13) . . ?
C20 P2 C26 105.6(12) . . ?
N2 P2 Co2 107.7(11) . . ?
C20 P2 Co2 111.0(8) . . ?
C26 P2 Co2 117.2(9) . . ?
N3 P3 C45 105.7(12) . . ?
N3 P3 C39 108.9(11) . . ?
C45 P3 C39 104.4(10) . . ?
N3 P3 Co3 110.7(10) . . ?
C45 P3 Co3 119.0(8) . . ?
C39 P3 Co3 107.6(7) . . ?
N4 P4 C64 106.0(15) . . ?
N4 P4 C58 106.0(12) . . ?
C64 P4 C58 109.3(14) . . ?
N4 P4 Co4 115.9(11) . . ?
C64 P4 Co4 108.9(10) . . ?
C58 P4 Co4 110.5(9) . . ?
N5 P5 C77 107.5(10) . . ?
N5 P5 C83 111.8(10) . . ?
C77 P5 C83 105.0(10) . . ?
N5 P5 Co5 104.3(7) . . ?
C77 P5 Co5 114.3(7) . . ?
C83 P5 Co5 113.9(7) . . ?
N6 P6 C102 104.7(11) . . ?
N6 P6 C96 110.6(11) . . ?
C102 P6 C96 104.6(11) . . ?
N6 P6 Co6 109.5(9) . . ?
C102 P6 Co6 117.8(9) . . ?
C96 P6 Co6 109.5(7) . . ?
P1 Co1 Se7 103.3(3) . . ?
P1 Co1 Se2 96.3(2) . . ?
Se7 Co1 Se2 83.89(15) . . ?
P1 Co1 Se1 96.2(3) . . ?
Se7 Co1 Se1 160.4(2) . . ?
Se2 Co1 Se1 91.19(17) . . ?
P1 Co1 Se6 104.0(2) . . ?
Se7 Co1 Se6 92.42(15) . . ?
Se2 Co1 Se6 159.7(2) . . ?
Se1 Co1 Se6 85.60(15) . . ?
P1 Co1 Co5 140.7(3) . . ?
Se7 Co1 Co5 54.01(13) . . ?
Se2 Co1 Co5 110.32(17) . . ?
Se1 Co1 Co5 111.04(18) . . ?
Se6 Co1 Co5 53.08(11) . . ?
P1 Co1 Co2 128.6(3) . . ?
Se7 Co1 Co2 110.80(18) . . ?
Se2 Co1 Co2 52.36(14) . . ?
Se1 Co1 Co2 52.76(14) . . ?
Se6 Co1 Co2 111.55(19) . . ?
Co5 Co1 Co2 90.64(16) . . ?
P1 Co1 Co6 137.7(3) . . ?
Se7 Co1 Co6 110.73(17) . . ?
Se2 Co1 Co6 111.35(19) . . ?
Se1 Co1 Co6 53.62(13) . . ?
Se6 Co1 Co6 51.45(13) . . ?
Co5 Co1 Co6 57.52(13) . . ?
Co2 Co1 Co6 60.12(14) . . ?
P1 Co1 Co3 135.7(3) . . ?
Se7 Co1 Co3 51.01(13) . . ?
Se2 Co1 Co3 51.48(12) . . ?
Se1 Co1 Co3 111.81(19) . . ?
Se6 Co1 Co3 111.47(16) . . ?
Co5 Co1 Co3 58.98(12) . . ?
Co2 Co1 Co3 59.81(14) . . ?
Co6 Co1 Co3 86.17(15) . . ?
P2 Co2 Se2 97.3(3) . . ?
P2 Co2 Se1 88.9(3) . . ?
Se2 Co2 Se1 91.65(19) . . ?
P2 Co2 Se8 103.9(3) . . ?
Se2 Co2 Se8 158.8(2) . . ?
Se1 Co2 Se8 88.35(18) . . ?
P2 Co2 Se3 106.0(3) . . ?
Se2 Co2 Se3 85.91(18) . . ?
Se1 Co2 Se3 165.04(19) . . ?
Se8 Co2 Se3 88.66(18) . . ?
P2 Co2 Co4 143.3(3) . . ?
Se2 Co2 Co4 108.46(19) . . ?
Se1 Co2 Co4 115.32(17) . . ?
Se8 Co2 Co4 53.24(13) . . ?
Se3 Co2 Co4 52.19(12) . . ?
P2 Co2 Co1 124.2(3) . . ?
Se2 Co2 Co1 52.46(13) . . ?
Se1 Co2 Co1 53.24(14) . . ?
Se8 Co2 Co1 112.75(17) . . ?
Se3 Co2 Co1 115.09(19) . . ?
Co4 Co2 Co1 92.41(16) . . ?
P2 Co2 Co6 131.3(3) . . ?
Se2 Co2 Co6 112.60(19) . . ?
Se1 Co2 Co6 54.25(12) . . ?
Se8 Co2 Co6 51.62(14) . . ?
Se3 Co2 Co6 113.35(16) . . ?
Co4 Co2 Co6 61.30(13) . . ?
Co1 Co2 Co6 61.30(14) . . ?
P2 Co2 Co3 139.9(3) . . ?
Se2 Co2 Co3 52.48(14) . . ?
Se1 Co2 Co3 114.44(19) . . ?
Se8 Co2 Co3 108.70(17) . . ?
Se3 Co2 Co3 53.09(13) . . ?
Co4 Co2 Co3 56.03(14) . . ?
Co1 Co2 Co3 61.99(14) . . ?
Co6 Co2 Co3 87.95(14) . . ?
P3 Co3 Se4 91.6(3) . . ?
P3 Co3 Se7 102.7(3) . . ?
Se4 Co3 Se7 89.97(16) . . ?
P3 Co3 Se2 107.9(3) . . ?
Se4 Co3 Se2 160.22(19) . . ?
Se7 Co3 Se2 82.95(16) . . ?
P3 Co3 Se3 94.1(3) . . ?
Se4 Co3 Se3 96.74(18) . . ?
Se7 Co3 Se3 161.8(2) . . ?
Se2 Co3 Se3 85.14(16) . . ?
P3 Co3 Co4 124.3(3) . . ?
Se4 Co3 Co4 55.48(14) . . ?
Se7 Co3 Co4 118.70(17) . . ?
Se2 Co3 Co4 112.42(19) . . ?
Se3 Co3 Co4 54.29(13) . . ?
P3 Co3 Co5 132.9(3) . . ?
Se4 Co3 Co5 54.18(12) . . ?
Se7 Co3 Co5 53.15(13) . . ?
Se2 Co3 Co5 107.74(16) . . ?
Se3 Co3 Co5 118.70(18) . . ?
Co4 Co3 Co5 65.85(14) . . ?
P3 Co3 Co2 138.1(3) . . ?
Se4 Co3 Co2 114.88(18) . . ?
Se7 Co3 Co2 108.82(17) . . ?
Se2 Co3 Co2 51.43(14) . . ?
Se3 Co3 Co2 53.05(14) . . ?
Co4 Co3 Co2 61.04(14) . . ?
Co5 Co3 Co2 88.65(15) . . ?
P3 Co3 Co1 142.6(3) . . ?
Se4 Co3 Co1 111.32(15) . . ?
Se7 Co3 Co1 50.64(12) . . ?
Se2 Co3 Co1 50.56(12) . . ?
Se3 Co3 Co1 111.25(18) . . ?
Co4 Co3 Co1 93.10(16) . . ?
Co5 Co3 Co1 57.32(12) . . ?
Co2 Co3 Co1 58.20(14) . . ?
P4 Co4 Se3 93.1(3) . . ?
P4 Co4 Se5 104.9(3) . . ?
Se3 Co4 Se5 162.0(2) . . ?
P4 Co4 Se4 96.8(3) . . ?
Se3 Co4 Se4 97.52(17) . . ?
Se5 Co4 Se4 80.50(15) . . ?
P4 Co4 Se8 104.6(3) . . ?
Se3 Co4 Se8 90.01(16) . . ?
Se5 Co4 Se8 85.62(16) . . ?
Se4 Co4 Se8 156.9(2) . . ?
P4 Co4 Co3 128.0(3) . . ?
Se3 Co4 Co3 56.61(14) . . ?
Se5 Co4 Co3 109.9(2) . . ?
Se4 Co4 Co3 54.14(14) . . ?
Se8 Co4 Co3 115.26(19) . . ?
P4 Co4 Co2 135.2(3) . . ?
Se3 Co4 Co2 54.28(13) . . ?
Se5 Co4 Co2 110.27(18) . . ?
Se4 Co4 Co2 115.4(2) . . ?
Se8 Co4 Co2 52.98(14) . . ?
Co3 Co4 Co2 62.93(15) . . ?
P4 Co4 Co6 140.7(3) . . ?
Se3 Co4 Co6 114.30(17) . . ?
Se5 Co4 Co6 50.45(12) . . ?
Se4 Co4 Co6 106.26(19) . . ?
Se8 Co4 Co6 51.08(14) . . ?
Co3 Co4 Co6 91.18(18) . . ?
Co2 Co4 Co6 60.15(13) . . ?
P4 Co4 Co5 138.4(3) . . ?
Se3 Co4 Co5 114.4(2) . . ?
Se5 Co4 Co5 50.78(14) . . ?
Se4 Co4 Co5 51.14(13) . . ?
Se8 Co4 Co5 105.92(18) . . ?
Co3 Co4 Co5 59.16(14) . . ?
Co2 Co4 Co5 86.21(16) . . ?
Co6 Co4 Co5 55.17(13) . . ?
P5 Co5 Se7 100.5(3) . . ?
P5 Co5 Se6 87.4(2) . . ?
Se7 Co5 Se6 94.70(18) . . ?
P5 Co5 Se5 101.0(3) . . ?
Se7 Co5 Se5 157.59(18) . . ?
Se6 Co5 Se5 92.76(17) . . ?
P5 Co5 Se4 106.2(2) . . ?
Se7 Co5 Se4 88.20(15) . . ?
Se6 Co5 Se4 165.4(2) . . ?
Se5 Co5 Se4 79.60(16) . . ?
P5 Co5 Co6 127.1(3) . . ?
Se7 Co5 Co6 116.47(16) . . ?
Se6 Co5 Co6 54.85(14) . . ?
Se5 Co5 Co6 53.00(13) . . ?
Se4 Co5 Co6 111.20(19) . . ?
P5 Co5 Co1 127.8(3) . . ?
Se7 Co5 Co1 53.37(13) . . ?
Se6 Co5 Co1 56.68(12) . . ?
Se5 Co5 Co1 115.74(17) . . ?
Se4 Co5 Co1 115.52(15) . . ?
Co6 Co5 Co1 63.98(13) . . ?
P5 Co5 Co3 140.6(3) . . ?
Se7 Co5 Co3 52.92(13) . . ?
Se6 Co5 Co3 119.69(16) . . ?
Se5 Co5 Co3 105.29(17) . . ?
Se4 Co5 Co3 52.01(12) . . ?
Co6 Co5 Co3 92.27(15) . . ?
Co1 Co5 Co3 63.70(12) . . ?
P5 Co5 Co4 141.4(3) . . ?
Se7 Co5 Co4 107.66(15) . . ?
Se6 Co5 Co4 115.42(18) . . ?
Se5 Co5 Co4 50.31(12) . . ?
Se4 Co5 Co4 50.31(13) . . ?
Co6 Co5 Co4 60.95(14) . . ?
Co1 Co5 Co4 90.50(14) . . ?
Co3 Co5 Co4 54.99(13) . . ?
P6 Co6 Se5 95.1(2) . . ?
P6 Co6 Se8 101.0(3) . . ?
Se5 Co6 Se8 87.54(18) . . ?
P6 Co6 Se6 94.5(3) . . ?
Se5 Co6 Se6 93.92(17) . . ?
Se8 Co6 Se6 164.3(2) . . ?
P6 Co6 Se1 105.8(3) . . ?
Se5 Co6 Se1 159.1(2) . . ?
Se8 Co6 Se1 87.04(16) . . ?
Se6 Co6 Se1 86.07(17) . . ?
P6 Co6 Co5 129.1(3) . . ?
Se5 Co6 Co5 55.14(14) . . ?
Se8 Co6 Co5 115.67(18) . . ?
Se6 Co6 Co5 54.24(14) . . ?
Se1 Co6 Co5 109.92(19) . . ?
P6 Co6 Co2 140.6(3) . . ?
Se5 Co6 Co2 110.11(17) . . ?
Se8 Co6 Co2 52.48(14) . . ?
Se6 Co6 Co2 112.79(18) . . ?
Se1 Co6 Co2 51.63(13) . . ?
Co5 Co6 Co2 90.29(15) . . ?
P6 Co6 Co4 132.6(3) . . ?
Se5 Co6 Co4 51.89(12) . . ?
Se8 Co6 Co4 52.18(14) . . ?
Se6 Co6 Co4 117.72(18) . . ?
Se1 Co6 Co4 109.97(16) . . ?
Co5 Co6 Co4 63.88(14) . . ?
Co2 Co6 Co4 58.55(13) . . ?
P6 Co6 Co1 138.0(3) . . ?
Se5 Co6 Co1 112.47(18) . . ?
Se8 Co6 Co1 110.90(16) . . ?
Se6 Co6 Co1 54.22(13) . . ?
Se1 Co6 Co1 51.51(13) . . ?
Co5 Co6 Co1 58.51(14) . . ?
Co2 Co6 Co1 58.58(13) . . ?
Co4 Co6 Co1 89.20(15) . . ?
N1 Co7 N2 138.1(11) . . ?
N1 Co7 N7 103.6(10) . . ?
N2 Co7 N7 109.0(11) . . ?
N1 Co7 Se1 99.8(6) . . ?
N2 Co7 Se1 93.3(8) . . ?
N7 Co7 Se1 109.7(6) . . ?
N3 Co8 N4 134.9(10) . . ?
N3 Co8 N8 104.3(11) . . ?
N4 Co8 N8 112.4(11) . . ?
N3 Co8 Se3 95.8(7) . . ?
N4 Co8 Se3 96.7(7) . . ?
N8 Co8 Se3 108.2(9) . . ?
N5 Co9 N6 142.6(10) . . ?
N5 Co9 N9 106.2(9) . . ?
N6 Co9 N9 101.7(10) . . ?
N5 Co9 Se6 95.7(6) . . ?
N6 Co9 Se6 96.6(6) . . ?
N9 Co9 Se6 111.8(6) . . ?
Co2 Se1 Co1 74.01(17) . . ?
Co2 Se1 Co6 74.12(15) . . ?
Co1 Se1 Co6 74.87(15) . . ?
Co2 Se1 Co7 95.17(16) . . ?
Co1 Se1 Co7 92.15(17) . . ?
Co6 Se1 Co7 164.92(19) . . ?
Co2 Se2 Co1 75.17(16) . . ?
Co2 Se2 Co3 76.09(16) . . ?
Co1 Se2 Co3 77.96(14) . . ?
Co4 Se3 Co2 73.53(15) . . ?
Co4 Se3 Co3 69.09(16) . . ?
Co2 Se3 Co3 73.86(16) . . ?
Co4 Se3 Co8 93.20(16) . . ?
Co2 Se3 Co8 164.49(17) . . ?
Co3 Se3 Co8 94.16(18) . . ?
Co3 Se4 Co4 70.38(16) . . ?
Co3 Se4 Co5 73.81(14) . . ?
Co4 Se4 Co5 78.55(16) . . ?
Co6 Se5 Co4 77.67(15) . . ?
Co6 Se5 Co5 71.85(16) . . ?
Co4 Se5 Co5 78.91(16) . . ?
Co5 Se6 Co6 70.91(16) . . ?
Co5 Se6 Co1 70.24(14) . . ?
Co6 Se6 Co1 74.34(15) . . ?
Co5 Se6 Co9 90.89(15) . . ?
Co6 Se6 Co9 89.68(17) . . ?
Co1 Se6 Co9 158.29(19) . . ?
Co1 Se7 Co3 78.34(16) . . ?
Co1 Se7 Co5 72.62(15) . . ?
Co3 Se7 Co5 73.93(16) . . ?
Co6 Se8 Co2 75.89(17) . . ?
Co6 Se8 Co4 76.74(17) . . ?
Co2 Se8 Co4 73.78(17) . . ?
C233 C232 C237 120 . . ?
C233 C232 N2 122(3) . . ?
C237 C232 N2 117(3) . . ?
C234 C233 C232 120 . . ?
C234 C233 H233 120 . . ?
C232 C233 H233 120 . . ?
C233 C234 C235 120 . . ?
C233 C234 H234 120 . . ?
C235 C234 H234 120 . . ?
C234 C235 C236 120 . . ?
C234 C235 C238 120(2) . . ?
C236 C235 C238 120(2) . . ?
C237 C236 C235 120 . . ?
C237 C236 H236 120 . . ?
C235 C236 H236 120 . . ?
C236 C237 C232 120 . . ?
C236 C237 H237 120 . . ?
C232 C237 H237 120 . . ?
C235 C238 H23A 109.5 . . ?
C235 C238 H23B 109.4 . . ?
H23A C238 H23B 109.5 . . ?
C235 C238 H23C 109.5 . . ?
H23A C238 H23C 109.5 . . ?
H23B C238 H23C 109.5 . . ?
C271 C270 C275 120 . . ?
C271 C270 N4 128(3) . . ?
C275 C270 N4 112(3) . . ?
C272 C271 C270 120 . . ?
C272 C271 H71B 120 . . ?
C270 C271 H71B 120 . . ?
C271 C272 C273 120 . . ?
C271 C272 H72B 120 . . ?
C273 C272 H72B 120 . . ?
C272 C273 C274 120 . . ?
C272 C273 C276 122(5) . . ?
C274 C273 C276 118(5) . . ?
C273 C274 C275 120 . . ?
C273 C274 H74B 120 . . ?
C275 C274 H74B 120 . . ?
C274 C275 C270 120 . . ?
C274 C275 H75B 120 . . ?
C270 C275 H75B 120 . . ?
C273 C276 H76D 107.7 . . ?
C273 C276 H76E 112.1 . . ?
H76D C276 H76E 109.5 . . ?
C273 C276 H76F 108.6 . . ?
H76D C276 H76F 109.5 . . ?
H76E C276 H76F 109.5 . . ?

loop_
_geom_bond_atom_site_label_1
_geom_bond_atom_site_label_2
_geom_bond_distance
_geom_bond_site_symmetry_2
_geom_bond_publ_flag
C1 C2 1.39 . ?
C1 C6 1.39 . ?
C1 P1 1.802(18) . ?
C2 C3 1.39 . ?
C2 H2 0.95 . ?
C3 C4 1.39 . ?
C3 H3 0.95 . ?
C4 C5 1.39 . ?
C4 H4 0.95 . ?
C5 C6 1.39 . ?
C5 H5 0.95 . ?
C6 H6 0.95 . ?
C7 C8 1.39 . ?
C7 C12 1.39 . ?
C7 P1 1.822(14) . ?
C8 C9 1.39 . ?
C8 H8 0.95 . ?
C9 C10 1.39 . ?
C9 H9 0.95 . ?
C10 C11 1.39 . ?
C10 H10 0.95 . ?
C11 C12 1.39 . ?
C11 H11 0.95 . ?
C12 H12 0.95 . ?
C13 C14 1.39 . ?
C13 C18 1.39 . ?
C13 N1 1.46(2) . ?
C14 C15 1.39 . ?
C14 H14 0.95 . ?
C15 C16 1.39 . ?
C15 H15 0.95 . ?
C16 C17 1.39 . ?
C16 C19 1.51(3) . ?
C17 C18 1.39 . ?
C17 H17 0.95 . ?
C18 H18 0.95 . ?
C19 H19A 0.98 . ?
C19 H19B 0.98 . ?
C19 H19C 0.98 . ?
C20 C21 1.39 . ?
C20 C25 1.39 . ?
C20 P2 1.80(2) . ?
C21 C22 1.39 . ?
C21 H21 0.95 . ?
C22 C23 1.39 . ?
C22 H22 0.95 . ?
C23 C24 1.39 . ?
C23 H23 0.95 . ?
C24 C25 1.39 . ?
C24 H24 0.95 . ?
C25 H25 0.95 . ?
C26 C27 1.39 . ?
C26 C31 1.39 . ?
C26 P2 1.811(19) . ?
C27 C28 1.39 . ?
C27 H27 0.95 . ?
C28 C29 1.39 . ?
C28 H28 0.95 . ?
C29 C30 1.39 . ?
C29 H29 0.95 . ?
C30 C31 1.39 . ?
C30 H30 0.95 . ?
C31 H31 0.95 . ?
C32 N2 1.38(4) . ?
C32 C33 1.39 . ?
C32 C37 1.39 . ?
C33 C34 1.39 . ?
C33 H33 0.95 . ?
C34 C35 1.39 . ?
C34 H34 0.95 . ?
C35 C36 1.39 . ?
C35 C38 1.60(7) . ?
C36 C37 1.39 . ?
C36 H36 0.95 . ?
C37 H37 0.95 . ?
C38 H38A 0.98 . ?
C38 H38B 0.98 . ?
C38 H38C 0.98 . ?
C39 C40 1.39 . ?
C39 C44 1.39 . ?
C39 P3 1.836(16) . ?
C40 C41 1.39 . ?
C40 H40 0.95 . ?
C41 C42 1.39 . ?
C41 H41 0.95 . ?
C42 C43 1.39 . ?
C42 H42 0.95 . ?
C43 C44 1.39 . ?
C43 H43 0.95 . ?
C44 H44 0.95 . ?
C45 C46 1.39 . ?
C45 C50 1.39 . ?
C45 P3 1.753(17) . ?
C46 C47 1.39 . ?
C46 H46 0.95 . ?
C47 C48 1.39 . ?
C47 H47 0.95 . ?
C48 C49 1.39 . ?
C48 H48 0.95 . ?
C49 C50 1.39 . ?
C49 H49 0.95 . ?
C50 H50 0.95 . ?
C51 C52 1.39 . ?
C51 C56 1.39 . ?
C51 N3 1.47(3) . ?
C52 C53 1.39 . ?
C52 H52 0.95 . ?
C53 C54 1.39 . ?
C53 H53 0.95 . ?
C54 C55 1.39 . ?
C54 C57 1.59(5) . ?
C55 C56 1.39 . ?
C55 H55 0.95 . ?
C56 H56 0.95 . ?
C57 H57A 0.98 . ?
C57 H57B 0.98 . ?
C57 H57C 0.98 . ?
C58 C59 1.39 . ?
C58 C63 1.39 . ?
C58 P4 1.866(18) . ?
C59 C60 1.39 . ?
C59 H59 0.95 . ?
C60 C61 1.39 . ?
C60 H60 0.95 . ?
C61 C62 1.39 . ?
C61 H61 0.95 . ?
C62 C63 1.39 . ?
C62 H62 0.95 . ?
C63 H63 0.95 . ?
C64 C65 1.39 . ?
C64 C69 1.39 . ?
C64 P4 1.85(3) . ?
C65 C66 1.39 . ?
C65 H65 0.95 . ?
C66 C67 1.39 . ?
C66 H66 0.95 . ?
C67 C68 1.39 . ?
C67 H67 0.95 . ?
C68 C69 1.39 . ?
C68 H68 0.95 . ?
C69 H69 0.95 . ?
C70 N4 1.27(3) . ?
C70 C71 1.39 . ?
C70 C75 1.39 . ?
C71 C72 1.39 . ?
C71 H71 0.95 . ?
C72 C73 1.39 . ?
C72 H72 0.95 . ?
C73 C74 1.39 . ?
C73 C76 1.52(7) . ?
C74 C75 1.39 . ?
C74 H74 0.95 . ?
C75 H75 0.95 . ?
C76 H76A 0.98 . ?
C76 H76B 0.98 . ?
C76 H76C 0.98 . ?
C77 C78 1.39 . ?
C77 C82 1.39 . ?
C77 P5 1.806(15) . ?
C78 C79 1.39 . ?
C78 H78 0.95 . ?
C79 C80 1.39 . ?
C79 H79 0.95 . ?
C80 C81 1.39 . ?
C80 H80 0.95 . ?
C81 C82 1.39 . ?
C81 H81 0.95 . ?
C82 H82 0.95 . ?
C83 C84 1.39 . ?
C83 C88 1.39 . ?
C83 P5 1.845(18) . ?
C84 C85 1.39 . ?
C84 H84 0.95 . ?
C85 C86 1.39 . ?
C85 H85 0.95 . ?
C86 C87 1.39 . ?
C86 H86 0.95 . ?
C87 C88 1.39 . ?
C87 H87 0.95 . ?
C88 H88 0.95 . ?
C89 C90 1.39 . ?
C89 C94 1.39 . ?
C89 N5 1.43(2) . ?
C90 C91 1.39 . ?
C90 H90 0.95 . ?
C91 C92 1.39 . ?
C91 H91 0.95 . ?
C92 C93 1.39 . ?
C92 C95 1.54(3) . ?
C93 C94 1.39 . ?
C93 H93 0.95 . ?
C94 H94 0.95 . ?
C95 H95A 0.98 . ?
C95 H95B 0.98 . ?
C95 H95C 0.98 . ?
C96 C97 1.39 . ?
C96 C101 1.39 . ?
C96 P6 1.851(17) . ?
C97 C98 1.39 . ?
C97 H97 0.95 . ?
C98 C99 1.39 . ?
C98 H98 0.95 . ?
C99 C100 1.39 . ?
C99 H99 0.95 . ?
C100 C101 1.39 . ?
C100 H100 0.95 . ?
C101 H101 0.95 . ?
C102 C103 1.39 . ?
C102 C107 1.39 . ?
C102 P6 1.81(2) . ?
C103 C104 1.39 . ?
C103 H103 0.95 . ?
C104 C105 1.39 . ?
C104 H104 0.95 . ?
C105 C106 1.39 . ?
C105 H105 0.95 . ?
C106 C107 1.39 . ?
C106 H106 0.95 . ?
C107 H107 0.95 . ?
C108 C109 1.39 . ?
C108 C113 1.39 . ?
C108 N6 1.43(2) . ?
C109 C110 1.39 . ?
C109 H109 0.95 . ?
C110 C111 1.39 . ?
C110 H110 0.95 . ?
C111 C112 1.39 . ?
C111 C114 1.60(4) . ?
C112 C113 1.39 . ?
C112 H112 0.95 . ?
C113 H113 0.95 . ?
C114 H11A 0.98 . ?
C114 H11B 0.98 . ?
C114 H11C 0.98 . ?
N7 C119 1.32(2) . ?
N7 C115 1.36(2) . ?
N7 Co7 2.04(2) . ?
C115 C116 1.42(3) . ?
C115 H115 0.95 . ?
C116 C117 1.34(3) . ?
C116 H116 0.95 . ?
C117 C118 1.39(3) . ?
C117 C120 1.51(3) . ?
C118 C119 1.40(3) . ?
C118 H118 0.95 . ?
C119 H119 0.95 . ?
C120 C120 1.47(6) 3_666 ?
C120 H12A 0.99 . ?
C120 H12B 0.99 . ?
N8 C125 1.30(3) . ?
N8 C121 1.37(2) . ?
N8 Co8 2.08(2) . ?
C121 C122 1.42(3) . ?
C121 H121 0.95 . ?
C122 C123 1.32(3) . ?
C122 H122 0.95 . ?
C123 C124 1.39(3) . ?
C123 C126 1.52(3) . ?
C124 C125 1.40(3) . ?
C124 H124 0.95 . ?
C125 H125 0.95 . ?
C126 C126 1.51(8) 3_667 ?
C126 H12C 0.99 . ?
C126 H12D 0.99 . ?
N9 C131 1.30(3) . ?
N9 C127 1.37(2) . ?
N9 Co9 2.023(19) . ?
C127 C128 1.42(3) . ?
C127 H127 0.95 . ?
C128 C129 1.33(3) . ?
C128 H128 0.95 . ?
C129 C130 1.40(3) . ?
C129 C132 1.52(3) . ?
C130 C131 1.39(3) . ?
C130 H130 0.95 . ?
C131 H131 0.95 . ?
C132 C132 1.65(6) 3_656 ?
C132 H13A 0.99 . ?
C132 H13B 0.99 . ?
C133 C138 1.33(4) . ?
C133 C135 1.37(4) . ?
C133 C134 1.41(3) . ?
C134 C137 1.39(5) . ?
C134 C136 1.45(4) . ?
C135 N10 1.21(4) . ?
C136 N11 1.15(4) . ?
C137 N12 1.19(5) . ?
C138 N13 1.17(4) . ?
C139 C140 1.39 . ?
C139 C144 1.39 . ?
C139 H139 0.95 . ?
C140 C141 1.39 . ?
C140 H140 0.95 . ?
C141 C142 1.39 . ?
C141 H141 0.95 . ?
C142 C143 1.39 . ?
C142 C145 1.51(3) . ?
C143 C144 1.39 . ?
C143 H143 0.95 . ?
C144 H144 0.95 . ?
C145 H14A 0.98 . ?
C145 H14B 0.98 . ?
C145 H14C 0.98 . ?
C146 C147 1.39 . ?
C146 C151 1.39 . ?
C146 H146 0.95 . ?
C147 C148 1.39 . ?
C147 H147 0.95 . ?
C148 C149 1.39 . ?
C148 H148 0.95 . ?
C149 C150 1.39 . ?
C149 C152 1.51(3) . ?
C150 C151 1.39 . ?
C150 H150 0.95 . ?
C151 H151 0.95 . ?
C152 H15A 0.98 . ?
C152 H15B 0.98 . ?
C152 H15C 0.98 . ?
C153 C154 1.39 . ?
C153 C158 1.39 . ?
C153 H153 0.95 . ?
C154 C155 1.39 . ?
C154 H154 0.95 . ?
C155 C156 1.39 . ?
C155 H155 0.95 . ?
C156 C157 1.39 . ?
C156 C159 1.51(3) . ?
C157 C158 1.39 . ?
C157 H157 0.95 . ?
C158 H158 0.95 . ?
C159 H15D 0.98 . ?
C159 H15E 0.98 . ?
C159 H15F 0.98 . ?
C161 C162 1.39 . ?
C161 C166 1.39 . ?
C161 H161 0.95 . ?
C162 C163 1.39 . ?
C162 H162 0.95 . ?
C163 C164 1.39 . ?
C163 H163 0.95 . ?
C164 C165 1.39 . ?
C164 C167 1.50(3) . ?
C165 C166 1.39 . ?
C165 H165 0.95 . ?
C166 H166 0.95 . ?
C167 H16A 0.98 . ?
C167 H16B 0.98 . ?
C167 H16C 0.98 . ?
C168 C173 1.33(4) . ?
C168 C170 1.37(4) . ?
C168 C169 1.41(3) . ?
C169 C172 1.39(5) . ?
C169 C171 1.45(4) . ?
C170 N14 1.21(4) . ?
C171 N15 1.15(4) . ?
C172 N16 1.19(5) . ?
C173 N17 1.16(4) . ?
N1 P1 1.75(2) . ?
N1 Co7 1.83(2) . ?
N2 C232 1.60(4) . ?
N2 P2 1.62(3) . ?
N2 Co7 1.90(3) . ?
N3 P3 1.64(2) . ?
N3 Co8 1.90(3) . ?
N4 P4 1.61(2) . ?
N4 C270 1.63(4) . ?
N4 Co8 2.00(2) . ?
N5 P5 1.73(2) . ?
N5 Co9 1.863(19) . ?
N6 P6 1.66(2) . ?
N6 Co9 1.92(3) . ?
P1 Co1 2.194(9) . ?
P2 Co2 2.197(8) . ?
P3 Co3 2.176(9) . ?
P4 Co4 2.177(11) . ?
P5 Co5 2.209(8) . ?
P6 Co6 2.184(9) . ?
Co1 Se7 2.308(5) . ?
Co1 Se2 2.308(4) . ?
Co1 Se1 2.345(5) . ?
Co1 Se6 2.437(4) . ?
Co1 Co5 2.745(5) . ?
Co1 Co2 2.814(6) . ?
Co1 Co6 2.893(6) . ?
Co1 Co3 2.924(5) . ?
Co2 Se2 2.305(6) . ?
Co2 Se1 2.331(5) . ?
Co2 Se8 2.339(5) . ?
Co2 Se3 2.381(5) . ?
Co2 Co4 2.813(5) . ?
Co2 Co6 2.859(5) . ?
Co2 Co3 2.862(6) . ?
Co3 Se4 2.293(4) . ?
Co3 Se7 2.320(5) . ?
Co3 Se2 2.339(5) . ?
Co3 Se3 2.383(5) . ?
Co3 Co4 2.666(6) . ?
Co3 Co5 2.795(4) . ?
Co4 Se3 2.317(4) . ?
Co4 Se5 2.329(4) . ?
Co4 Se4 2.332(5) . ?
Co4 Se8 2.347(5) . ?
Co4 Co6 2.892(5) . ?
Co4 Co5 2.970(6) . ?
Co5 Se7 2.327(5) . ?
Co5 Se6 2.332(4) . ?
Co5 Se5 2.345(5) . ?
Co5 Se4 2.360(4) . ?
Co5 Co6 2.715(5) . ?
Co6 Se5 2.282(4) . ?
Co6 Se8 2.311(5) . ?
Co6 Se6 2.349(6) . ?
Co6 Se1 2.413(4) . ?
Co7 Se1 2.525(4) . ?
Co8 Se3 2.542(5) . ?
Co9 Se6 2.592(4) . ?
C232 C233 1.39 . ?
C232 C237 1.39 . ?
C233 C234 1.39 . ?
C233 H233 0.95 . ?
C234 C235 1.39 . ?
C234 H234 0.95 . ?
C235 C236 1.39 . ?
C235 C238 1.51(3) . ?
C236 C237 1.39 . ?
C236 H236 0.95 . ?
C237 H237 0.95 . ?
C238 H23A 0.98 . ?
C238 H23B 0.98 . ?
C238 H23C 0.98 . ?
C270 C271 1.39 . ?
C270 C275 1.39 . ?
C271 C272 1.39 . ?
C271 H71B 0.95 . ?
C272 C273 1.39 . ?
C272 H72B 0.95 . ?
C273 C274 1.39 . ?
C273 C276 1.47(9) . ?
C274 C275 1.39 . ?
C274 H74B 0.95 . ?
C275 H75B 0.95 . ?
C276 H76D 0.98 . ?
C276 H76E 0.98 . ?
C276 H76F 0.98 . ?
